data_4115925
loop_
_publ_author_name
'Ralf-Dieter Schnebeck'
'Eva Freisinger'
'Frank Glah\'e'
'Bernhard Lippert'

_publ_contact_author_address
; Fachbereich Chemie
  Universit\"at Dortmund
  Otto-Hahn-Str. 6
  D-44221 Dortmund
  Germany
;
_publ_contact_author_email lippert@pop.uni-dortmund.de
_publ_contact_author_fax 'Int. code + (231) 755-3797'
_publ_contact_author_name 'Prof. Bernhard Lippert'
_publ_contact_author_phone '231 755-3840'
_publ_section_title
;
 Molecular Architecture Based on Metal Triangles Derived from
 2,2'-Bipyrazine (Bpz) and EnMII (M = Pt, Pd)
;
_journal_name_full 'Journal of the American Chemical Society'
_journal_page_first 1381
_journal_page_last 1390
_journal_paper_doi 10.1021/ja9931325
_journal_volume 122
_journal_year 2000
_chemical_formula_structural '[{(en)Pd(bpz)Pd(en)}3](NO3)4(PF6)8 * 5H2O'
_chemical_formula_sum 'C36 H76 F48 N28 O17 P8 Pd6'
_chemical_formula_weight 2971.41
_chemical_name_systematic
; 
 ? 
;
_space_group_IT_number 14
_symmetry_cell_setting monoclinic
_symmetry_space_group_name_Hall '-P 2ybc'
_symmetry_space_group_name_H-M 'P 1 21/c 1'
_atom_sites_solution_hydrogens geom
_atom_sites_solution_primary patterson
_atom_sites_solution_secondary difmap
_audit_creation_method SHELXL
_cell_angle_alpha 90.00
_cell_angle_beta 93.74(3)
_cell_angle_gamma 90.00
_cell_formula_units_Z 4
_cell_length_a 16.977(3)
_cell_length_b 22.705(5)
_cell_length_c 22.734(5)
_cell_measurement_reflns_used 12757
_cell_measurement_temperature 133(2)
_cell_measurement_theta_max 23.81
_cell_measurement_theta_min 2.57
_cell_volume 8744(3)
_computing_cell_refinement 'DENZO, SCALEPACK (Otwinowski, Minor, 1997)'
_computing_data_collection 'KappaCCD (Nonius BV, Netherlands)'
_computing_data_reduction 'DENZO, SCALEPACK (Otwinowski, Minor, 1997)'
_computing_molecular_graphics 'Siemens SHELXTL-PLUS(VMS)'
_computing_publication_material SHELXL-93
_computing_structure_refinement 'SHELXL-93 (Sheldrick, 1993)'
_computing_structure_solution 'SHELXS-86 (Sheldrick, 1990)'
_diffrn_ambient_temperature 133(2)
_diffrn_detector_area_resol_mean '19 vertical, 18 horizontal'
_diffrn_measurement_device Enraf-Nonius-KappaCCD
_diffrn_measurement_method
;
360 frames via \w-rotation (\D\w\=1\%) and two times 60s per frame
;
_diffrn_radiation_monochromator graphite
_diffrn_radiation_source 'fine-focus sealed tube'
_diffrn_radiation_type MoK\a
_diffrn_radiation_wavelength 0.71069
_diffrn_reflns_av_R_equivalents 0.095
_diffrn_reflns_av_sigmaI/netI 0.1170
_diffrn_reflns_limit_h_max 18
_diffrn_reflns_limit_h_min 0
_diffrn_reflns_limit_k_max 25
_diffrn_reflns_limit_k_min 0
_diffrn_reflns_limit_l_max 25
_diffrn_reflns_limit_l_min -25
_diffrn_reflns_number 12757
_diffrn_reflns_theta_max 23.81
_diffrn_reflns_theta_min 2.57
_exptl_absorpt_coefficient_mu 1.531
_exptl_absorpt_correction_T_max 0.7196
_exptl_absorpt_correction_T_min 0.6738
_exptl_absorpt_correction_type SCALEPACK
_exptl_crystal_colour brown
_exptl_crystal_density_diffrn 2.257
_exptl_crystal_description cube
_exptl_crystal_F_000 5808
_exptl_crystal_size_max 0.28
_exptl_crystal_size_mid 0.23
_exptl_crystal_size_min 0.23
_refine_diff_density_max 1.103
_refine_diff_density_min -0.791
_refine_diff_density_rms 0.128
_refine_ls_extinction_coef 0.00006(3)
_refine_ls_extinction_expression Fc^*^=kFc[1+0.001xFc^2^\l^3^/sin(2\q)]^-1/4^
_refine_ls_extinction_method SHELXL
_refine_ls_goodness_of_fit_all 0.898
_refine_ls_goodness_of_fit_obs 1.119
_refine_ls_hydrogen_treatment refU
_refine_ls_matrix_type full
_refine_ls_number_parameters 988
_refine_ls_number_reflns 12744
_refine_ls_number_restraints 21
_refine_ls_restrained_S_all 0.976
_refine_ls_restrained_S_obs 1.136
_refine_ls_R_factor_all 0.1095
_refine_ls_R_factor_obs 0.0506
_refine_ls_shift/esd_max -0.023
_refine_ls_shift/esd_mean 0.000
_refine_ls_structure_factor_coef Fsqd
_refine_ls_weighting_details 'w=1/[\s^2^(Fo^2^)+(0.0643P)^2^+0.0000P] where P=(Fo^2^+2Fc^2^)/3'
_refine_ls_weighting_scheme calc
_refine_ls_wR_factor_all 0.1341
_refine_ls_wR_factor_obs 0.1115
_reflns_number_observed 6968
_reflns_number_total 12757
_reflns_observed_criterion >2sigma(I)
_cod_data_source_file ja9931325_5.cif
_cod_data_source_block 5
_cod_depositor_comments
;
The following automatic conversions were performed:

'_refine_ls_weighting_scheme' value 'calc
w=1/[\s^2^(Fo^2^)+(0.0643P)^2^+0.0000P] where P=(Fo^2^+2Fc^2^)/3' was
changed to 'calc'. New tag '_refine_ls_weighting_details' was
created. The value of the new tag was set to
'w=1/[\s^2^(Fo^2^)+(0.0643P)^2^+0.0000P] where P=(Fo^2^+2Fc^2^)/3'.

Automatic conversion script
Id: cif_fix_values 3143 2015-03-26 13:38:13Z robertas 
;
_cod_original_cell_volume 8744.4(31)
_cod_database_code 4115925

loop_
_symmetry_equiv_pos_as_xyz
'x, y, z'
'-x, y+1/2, -z+1/2'
'-x, -y, -z'
'x, -y-1/2, z-1/2'

loop_
_atom_site_aniso_label
_atom_site_aniso_U_11
_atom_site_aniso_U_22
_atom_site_aniso_U_33
_atom_site_aniso_U_23
_atom_site_aniso_U_13
_atom_site_aniso_U_12
Pd1 0.0262(4) 0.0335(5) 0.0263(4) 0.0022(4) -0.0024(3) 0.0018(3)
Pd2 0.0408(5) 0.0375(5) 0.0244(4) 0.0001(4) 0.0022(3) 0.0028(4)
Pd3 0.0269(4) 0.0323(5) 0.0348(5) 0.0014(4) 0.0035(3) 0.0003(3)
Pd4 0.0415(5) 0.0422(5) 0.0253(5) -0.0028(4) 0.0038(4) -0.0074(4)
Pd5 0.0291(4) 0.0317(5) 0.0234(4) 0.0037(4) -0.0016(3) 0.0009(3)
Pd6 0.0329(4) 0.0387(5) 0.0355(5) 0.0034(4) -0.0025(3) 0.0027(4)
C11E 0.059(7) 0.042(7) 0.034(7) 0.007(6) -0.016(5) 0.005(6)
C12E 0.051(6) 0.043(7) 0.038(7) -0.004(6) -0.008(5) 0.008(5)
C21E 0.209(19) 0.134(15) 0.023(8) 0.018(9) -0.023(10) -0.097(14)
C22E 0.118(12) 0.105(12) 0.035(8) -0.007(8) 0.018(8) -0.045(10)
C31E 0.032(6) 0.041(7) 0.038(6) 0.011(5) 0.005(5) 0.004(5)
C32E 0.039(6) 0.053(8) 0.045(7) 0.002(6) 0.011(5) 0.001(5)
C41E 0.074(8) 0.054(8) 0.031(7) -0.020(6) 0.016(6) -0.017(6)
C42E 0.064(8) 0.082(10) 0.033(7) -0.014(7) 0.009(6) -0.018(7)
C51E 0.037(6) 0.096(10) 0.029(6) 0.018(7) 0.002(5) 0.002(6)
C52E 0.041(6) 0.060(8) 0.038(7) 0.016(6) 0.008(5) 0.002(6)
C61E 0.091(10) 0.083(11) 0.041(8) -0.015(7) -0.020(7) 0.022(8)
C62E 0.074(8) 0.058(10) 0.069(9) 0.005(7) -0.039(7) 0.009(7)
P1 0.039(2) 0.041(2) 0.032(2) 0.0051(14) -0.0013(12) -0.0030(13)
P2 0.056(2) 0.083(3) 0.055(2) 0.009(2) 0.003(2) 0.001(2)
P3 0.046(2) 0.051(2) 0.052(2) 0.007(2) 0.006(2) -0.001(2)
P4 0.090(3) 0.088(3) 0.075(3) -0.008(3) -0.014(2) 0.038(3)
P5 0.038(2) 0.043(2) 0.038(2) 0.0003(15) 0.0025(13) -0.0035(13)
P6 0.037(2) 0.054(2) 0.045(2) 0.012(2) -0.0046(14) -0.0053(14)
P7 0.068(2) 0.059(2) 0.069(3) -0.006(2) 0.018(2) -0.012(2)
F11 0.071(4) 0.041(4) 0.070(5) 0.011(3) 0.016(3) -0.009(3)
F12 0.088(5) 0.067(5) 0.051(4) -0.012(4) 0.012(4) 0.010(4)
F13 0.079(4) 0.051(4) 0.058(4) -0.010(3) 0.022(3) -0.010(3)
F14 0.045(3) 0.062(5) 0.074(5) 0.007(4) -0.025(3) -0.004(3)
F15 0.066(4) 0.060(4) 0.067(5) 0.038(4) 0.024(3) 0.011(3)
F16 0.055(4) 0.067(5) 0.095(5) 0.006(4) -0.035(4) 0.010(3)
F21 0.091(5) 0.089(6) 0.064(5) 0.011(4) -0.011(4) -0.043(4)
F22 0.099(6) 0.139(8) 0.062(5) 0.006(5) 0.008(4) -0.037(5)
F23 0.066(5) 0.074(5) 0.119(7) 0.018(5) 0.031(4) 0.022(4)
F24 0.078(5) 0.092(6) 0.071(5) -0.004(4) -0.004(4) -0.021(4)
F25 0.095(5) 0.133(7) 0.056(5) 0.011(5) 0.019(4) -0.021(5)
F26 0.075(5) 0.103(7) 0.137(8) 0.011(6) -0.027(5) 0.014(5)
F31 0.041(4) 0.063(5) 0.073(5) -0.005(4) -0.002(3) -0.002(3)
F32 0.080(4) 0.052(4) 0.058(4) 0.005(3) 0.018(3) -0.009(3)
F33 0.062(4) 0.071(5) 0.073(5) -0.002(4) 0.025(4) 0.015(4)
F34 0.060(4) 0.074(5) 0.074(5) 0.022(4) 0.002(4) -0.011(4)
F35 0.104(5) 0.058(5) 0.070(5) -0.014(4) 0.013(4) 0.002(4)
F36 0.054(4) 0.090(6) 0.079(5) 0.022(4) -0.019(4) -0.010(4)
F41 0.110(6) 0.100(7) 0.103(7) -0.036(5) 0.020(5) 0.011(5)
F43 0.125(7) 0.087(6) 0.118(7) 0.004(5) -0.005(6) 0.041(5)
F44 0.150(8) 0.119(8) 0.109(7) 0.000(6) -0.005(6) -0.060(7)
F45 0.070(6) 0.356(18) 0.143(10) 0.024(10) 0.041(6) -0.042(8)
F51 0.033(3) 0.063(4) 0.070(5) -0.014(4) 0.012(3) -0.010(3)
F52 0.035(4) 0.082(6) 0.141(7) 0.042(5) 0.020(4) -0.001(3)
F61 0.046(3) 0.052(4) 0.058(4) 0.011(3) -0.003(3) -0.008(3)
F62 0.038(3) 0.062(4) 0.055(4) 0.016(3) -0.001(3) -0.004(3)
F63 0.086(5) 0.073(5) 0.040(4) -0.005(4) 0.000(3) -0.007(4)
F64 0.058(4) 0.052(4) 0.074(5) 0.023(4) -0.014(3) -0.014(3)
F65 0.067(4) 0.064(5) 0.064(5) -0.007(4) 0.022(3) 0.005(3)
F66 0.040(3) 0.083(5) 0.086(5) 0.035(4) -0.017(3) -0.012(3)
F71 0.068(4) 0.066(5) 0.093(6) -0.025(4) 0.025(4) -0.009(4)
F72 0.131(6) 0.075(5) 0.068(5) -0.013(4) 0.047(5) -0.012(5)
P8 0.207(5) 0.049(3) 0.061(3) 0.005(2) 0.023(3) -0.010(3)
N90 0.053(7) 0.048(8) 0.070(8) 0.005(6) 0.010(6) 0.007(6)
O91 0.044(5) 0.042(5) 0.106(7) -0.001(5) 0.002(5) 0.001(4)
O92 0.054(5) 0.074(6) 0.052(5) 0.001(4) 0.012(4) 0.008(4)
O93 0.076(6) 0.043(5) 0.065(6) -0.012(5) 0.011(4) 0.007(4)
N110 0.020(5) 0.083(8) 0.029(5) 0.001(5) 0.001(4) -0.004(5)
O111 0.037(4) 0.147(9) 0.043(5) -0.013(5) 0.006(4) 0.000(5)
N120 0.056(7) 0.062(8) 0.043(6) 0.012(6) 0.008(5) 0.000(6)
O121 0.059(6) 0.081(7) 0.061(6) 0.015(5) 0.002(4) -0.001(5)
O122 0.060(6) 0.077(6) 0.071(6) 0.013(5) 0.029(5) 0.025(5)
O123 0.075(6) 0.068(7) 0.067(6) -0.002(5) 0.002(5) 0.014(5)
O1W 0.095(6) 0.060(6) 0.065(6) 0.008(5) -0.033(5) -0.013(5)
O2W 0.045(4) 0.033(4) 0.043(4) 0.004(3) 0.000(3) 0.005(3)
O3W 0.071(5) 0.061(6) 0.079(6) -0.001(5) -0.004(5) 0.012(4)
O4W 0.065(5) 0.060(6) 0.064(6) -0.004(4) -0.007(4) -0.002(4)
O5W 0.089(7) 0.111(8) 0.104(8) 0.011(6) 0.026(6) 0.009(6)

loop_
_atom_site_label
_atom_site_type_symbol
_atom_site_fract_x
_atom_site_fract_y
_atom_site_fract_z
_atom_site_U_iso_or_equiv
_atom_site_thermal_displace_type
_atom_site_occupancy
_atom_site_calc_flag
_atom_site_refinement_flags
Pd1 Pd 0.51516(4) 0.15340(3) 0.86741(3) 0.0288(2) Uani 1 d .
Pd2 Pd 0.11954(4) 0.31400(3) 0.93467(3) 0.0342(2) Uani 1 d .
Pd3 Pd 0.12354(4) -0.02911(3) 0.87999(3) 0.0313(2) Uani 1 d .
Pd4 Pd 0.36148(4) -0.02730(4) 0.65188(3) 0.0363(2) Uani 1 d .
Pd5 Pd 0.30582(4) 0.33568(3) 0.67712(3) 0.0282(2) Uani 1 d .
Pd6 Pd -0.13038(4) 0.16759(3) 0.74268(3) 0.0359(2) Uani 1 d .
N11E N 0.5480(4) 0.2190(3) 0.9233(3) 0.034(2) Uiso 1 d .
H11A H 0.5843(4) 0.2417(3) 0.9073(3) 0.039(5) Uiso 1 calc R
H11B H 0.5059(4) 0.2416(3) 0.9299(3) 0.039(5) Uiso 1 calc R
N12E N 0.5740(4) 0.1016(3) 0.9280(3) 0.031(2) Uiso 1 d .
H12A H 0.5397(4) 0.0828(3) 0.9500(3) 0.039(5) Uiso 1 calc R
H12B H 0.6028(4) 0.0746(3) 0.9100(3) 0.039(5) Uiso 1 calc R
N21E N 0.2006(5) 0.3536(4) 0.9898(4) 0.056(3) Uiso 1 d .
H21A H 0.2493(5) 0.3456(4) 0.9785(4) 0.039(5) Uiso 1 calc R
H21B H 0.1937(5) 0.3929(4) 0.9882(4) 0.039(5) Uiso 1 calc R
N22E N 0.0707(5) 0.2943(4) 1.0097(4) 0.046(2) Uiso 1 d .
H22A H 0.0194(5) 0.3044(4) 1.0067(4) 0.039(5) Uiso 1 calc R
H22B H 0.0736(5) 0.2552(4) 1.0158(4) 0.039(5) Uiso 1 calc R
N31E N 0.1938(4) -0.0870(3) 0.9262(3) 0.033(2) Uiso 1 d .
H31A H 0.2009(4) -0.1195(3) 0.9044(3) 0.039(5) Uiso 1 calc R
H31B H 0.2413(4) -0.0707(3) 0.9353(3) 0.039(5) Uiso 1 calc R
N32E N 0.0672(4) -0.0232(3) 0.9555(3) 0.039(2) Uiso 1 d .
H32A H 0.0567(4) 0.0147(3) 0.9634(3) 0.039(5) Uiso 1 calc R
H32B H 0.0212(4) -0.0430(3) 0.9519(3) 0.039(5) Uiso 1 calc R
N41E N 0.3009(5) -0.0743(4) 0.5879(4) 0.053(2) Uiso 1 d .
H41A H 0.2830(5) -0.1080(4) 0.6032(4) 0.039(5) Uiso 1 calc R
H41B H 0.2590(5) -0.0534(4) 0.5733(4) 0.039(5) Uiso 1 calc R
N42E N 0.4412(4) -0.0224(4) 0.5913(3) 0.047(2) Uiso 1 d .
H42A H 0.4619(4) 0.0140(4) 0.5912(3) 0.039(5) Uiso 1 calc R
H42B H 0.4806(4) -0.0481(4) 0.6003(3) 0.039(5) Uiso 1 calc R
N51E N 0.3703(4) 0.3334(3) 0.6055(3) 0.033(2) Uiso 1 d .
H51A H 0.4114(4) 0.3584(3) 0.6105(3) 0.039(5) Uiso 1 calc R
H51B H 0.3895(4) 0.2969(3) 0.6007(3) 0.039(5) Uiso 1 calc R
N52E N 0.2302(4) 0.3819(3) 0.6224(3) 0.034(2) Uiso 1 d .
H52A H 0.1877(4) 0.3596(3) 0.6120(3) 0.039(5) Uiso 1 calc R
H52B H 0.2137(4) 0.4141(3) 0.6411(3) 0.039(5) Uiso 1 calc R
N61E N -0.2051(5) 0.2304(4) 0.7118(4) 0.047(2) Uiso 1 d .
H61A H -0.2450(5) 0.2339(4) 0.7358(4) 0.039(5) Uiso 1 calc R
H61B H -0.1797(5) 0.2651(4) 0.7112(4) 0.039(5) Uiso 1 calc R
N62E N -0.1790(5) 0.1231(4) 0.6727(4) 0.053(2) Uiso 1 d .
H62A H -0.1444(5) 0.1209(4) 0.6444(4) 0.039(5) Uiso 1 calc R
H62B H -0.1909(5) 0.0862(4) 0.6836(4) 0.039(5) Uiso 1 calc R
C11E C 0.5816(6) 0.1939(4) 0.9803(4) 0.046(3) Uani 1 d .
H11C H 0.6162(6) 0.2223(4) 1.0007(4) 0.070(7) Uiso 1 calc R
H11D H 0.5396(6) 0.1839(4) 1.0055(4) 0.070(7) Uiso 1 calc R
C12E C 0.6265(6) 0.1403(4) 0.9659(4) 0.044(3) Uani 1 d .
H12C H 0.6439(6) 0.1198(4) 1.0019(4) 0.070(7) Uiso 1 calc R
H12D H 0.6726(6) 0.1511(4) 0.9453(4) 0.070(7) Uiso 1 calc R
C21E C 0.1939(11) 0.3329(7) 1.0514(5) 0.123(7) Uani 1 d .
H21C H 0.2217(11) 0.2959(7) 1.0576(5) 0.070(7) Uiso 1 calc R
H21D H 0.2168(11) 0.3616(7) 1.0791(5) 0.070(7) Uiso 1 calc R
C22E C 0.1105(8) 0.3251(6) 1.0603(5) 0.085(5) Uani 1 d .
H22C H 0.0861(8) 0.3633(6) 1.0651(5) 0.070(7) Uiso 1 calc R
H22D H 0.1047(8) 0.3025(6) 1.0959(5) 0.070(7) Uiso 1 calc R
C31E C 0.1548(5) -0.1032(4) 0.9816(4) 0.037(3) Uani 1 d .
H31C H 0.1138(5) -0.1322(4) 0.9729(4) 0.070(7) Uiso 1 calc R
H31D H 0.1934(5) -0.1198(4) 1.0103(4) 0.070(7) Uiso 1 calc R
C32E C 0.1208(6) -0.0495(5) 1.0050(4) 0.045(3) Uani 1 d .
H32C H 0.1623(6) -0.0219(5) 1.0174(4) 0.070(7) Uiso 1 calc R
H32D H 0.0908(6) -0.0587(5) 1.0387(4) 0.070(7) Uiso 1 calc R
C41E C 0.3536(6) -0.0881(5) 0.5399(4) 0.053(3) Uani 1 d .
H41C H 0.3858(6) -0.1223(5) 0.5504(4) 0.070(7) Uiso 1 calc R
H41D H 0.3223(6) -0.0967(5) 0.5037(4) 0.070(7) Uiso 1 calc R
C42E C 0.4041(6) -0.0363(5) 0.5318(5) 0.060(3) Uani 1 d .
H42C H 0.3728(6) -0.0033(5) 0.5165(5) 0.070(7) Uiso 1 calc R
H42D H 0.4441(6) -0.0452(5) 0.5045(5) 0.070(7) Uiso 1 calc R
C51E C 0.3196(6) 0.3506(5) 0.5526(4) 0.054(3) Uani 1 d .
H51C H 0.3521(6) 0.3623(5) 0.5210(4) 0.070(7) Uiso 1 calc R
H51D H 0.2870(6) 0.3176(5) 0.5390(4) 0.070(7) Uiso 1 calc R
C52E C 0.2696(6) 0.3999(5) 0.5688(4) 0.046(3) Uani 1 d .
H52C H 0.2306(6) 0.4086(5) 0.5369(4) 0.070(7) Uiso 1 calc R
H52D H 0.3014(6) 0.4348(5) 0.5767(4) 0.070(7) Uiso 1 calc R
C61E C -0.2369(8) 0.2153(6) 0.6518(5) 0.073(4) Uani 1 d .
H61C H -0.2852(8) 0.2371(6) 0.6423(5) 0.070(7) Uiso 1 calc R
H61D H -0.1991(8) 0.2257(6) 0.6234(5) 0.070(7) Uiso 1 calc R
C62E C -0.2523(7) 0.1540(5) 0.6493(6) 0.069(4) Uani 1 d .
H62C H -0.2659(7) 0.1420(5) 0.6090(6) 0.070(7) Uiso 1 calc R
H62D H -0.2960(7) 0.1444(5) 0.6730(6) 0.070(7) Uiso 1 calc R
N11 N 0.3785(4) 0.2851(3) 0.7309(3) 0.026(2) Uiso 1 d .
C12 C 0.3493(5) 0.2711(4) 0.7827(4) 0.026(2) Uiso 1 d .
C13 C 0.3871(5) 0.2329(4) 0.8211(4) 0.030(2) Uiso 1 d .
H13 H 0.3635(5) 0.2225(4) 0.8555(4) 0.048(7) Uiso 1 calc R
N14 N 0.4579(4) 0.2099(3) 0.8104(3) 0.029(2) Uiso 1 d .
C15 C 0.4891(5) 0.2272(4) 0.7616(4) 0.034(2) Uiso 1 d .
H15 H 0.5398(5) 0.2146(4) 0.7547(4) 0.048(7) Uiso 1 calc R
C16 C 0.4496(5) 0.2632(4) 0.7204(4) 0.030(2) Uiso 1 d .
H16 H 0.4723(5) 0.2722(4) 0.6853(4) 0.048(7) Uiso 1 calc R
N11' N 0.2443(4) 0.3370(3) 0.7511(3) 0.028(2) Uiso 1 d .
C12' C 0.2755(5) 0.3017(4) 0.7952(4) 0.030(2) Uiso 1 d .
C13' C 0.2405(5) 0.2978(4) 0.8479(4) 0.030(2) Uiso 1 d .
H13' H 0.2623(5) 0.2729(4) 0.8771(4) 0.048(7) Uiso 1 calc R
N14' N 0.1754(4) 0.3290(3) 0.8583(3) 0.028(2) Uiso 1 d .
C15' C 0.1459(5) 0.3641(4) 0.8161(4) 0.037(3) Uiso 1 d .
H15' H 0.1014(5) 0.3865(4) 0.8222(4) 0.048(7) Uiso 1 calc R
C16' C 0.1810(5) 0.3680(4) 0.7623(4) 0.034(2) Uiso 1 d .
H16' H 0.1592(5) 0.3932(4) 0.7334(4) 0.048(7) Uiso 1 calc R
N21 N -0.0753(4) 0.2140(3) 0.8093(3) 0.031(2) Uiso 1 d .
C22 C -0.0094(5) 0.1868(4) 0.8343(4) 0.029(2) Uiso 1 d .
C23 C 0.0439(5) 0.2163(4) 0.8706(4) 0.032(2) Uiso 1 d .
H23 H 0.0886(5) 0.1964(4) 0.8860(4) 0.048(7) Uiso 1 calc R
N24 N 0.0345(4) 0.2715(3) 0.8847(3) 0.030(2) Uiso 1 d .
C25 C -0.0328(5) 0.2983(4) 0.8646(4) 0.037(3) Uiso 1 d .
H25 H -0.0430(5) 0.3367(4) 0.8760(4) 0.048(7) Uiso 1 calc R
C26 C -0.0868(5) 0.2688(4) 0.8269(4) 0.035(2) Uiso 1 d .
H26 H -0.1328(5) 0.2881(4) 0.8136(4) 0.048(7) Uiso 1 calc R
N21' N -0.0542(4) 0.1053(4) 0.7747(4) 0.042(2) Uiso 1 d .
C22' C -0.0022(5) 0.1244(4) 0.8191(4) 0.030(2) Uiso 1 d .
C23' C 0.0489(5) 0.0859(4) 0.8489(4) 0.031(2) Uiso 1 d .
H23' H 0.0843(5) 0.1005(4) 0.8783(4) 0.048(7) Uiso 1 calc R
N24' N 0.0490(4) 0.0285(3) 0.8369(3) 0.034(2) Uiso 1 d .
C25' C -0.0014(6) 0.0097(5) 0.7927(5) 0.052(3) Uiso 1 d .
H25' H -0.0028(6) -0.0301(5) 0.7831(5) 0.048(7) Uiso 1 calc R
C26' C -0.0518(6) 0.0488(5) 0.7608(5) 0.054(3) Uiso 1 d .
H26' H -0.0841(6) 0.0347(5) 0.7292(5) 0.048(7) Uiso 1 calc R
N31 N 0.2818(4) -0.0307(3) 0.7136(3) 0.034(2) Uiso 1 d .
C32 C 0.3031(5) -0.0020(4) 0.7639(4) 0.028(2) Uiso 1 d .
C33 C 0.2560(5) -0.0029(4) 0.8108(4) 0.034(2) Uiso 1 d .
H33 H 0.2719(5) 0.0175(4) 0.8450(4) 0.048(7) Uiso 1 calc R
N34 N 0.1875(4) -0.0326(3) 0.8083(3) 0.030(2) Uiso 1 d .
C35 C 0.1659(5) -0.0601(4) 0.7583(4) 0.037(3) Uiso 1 d .
H35 H 0.1185(5) -0.0807(4) 0.7552(4) 0.048(7) Uiso 1 calc R
C36 C 0.2126(5) -0.0588(4) 0.7109(4) 0.039(3) Uiso 1 d .
H36 H 0.1955(5) -0.0779(4) 0.6762(4) 0.048(7) Uiso 1 calc R
N31' N 0.4215(4) 0.0194(3) 0.7168(3) 0.030(2) Uiso 1 d .
C32' C 0.3813(5) 0.0271(4) 0.7648(4) 0.028(2) Uiso 1 d .
C33' C 0.4125(5) 0.0611(4) 0.8114(4) 0.031(2) Uiso 1 d .
H33' H 0.3839(5) 0.0660(4) 0.8445(4) 0.048(7) Uiso 1 calc R
N34' N 0.4834(4) 0.0872(3) 0.8093(3) 0.027(2) Uiso 1 d .
C35' C 0.5241(5) 0.0758(4) 0.7638(4) 0.033(2) Uiso 1 d .
H35' H 0.5749(5) 0.0908(4) 0.7626(4) 0.048(7) Uiso 1 calc R
C36' C 0.4928(5) 0.0415(4) 0.7170(4) 0.036(3) Uiso 1 d .
H36' H 0.5233(5) 0.0342(4) 0.6852(4) 0.048(7) Uiso 1 calc R
P1 P 0.19623(15) 0.14751(12) 0.73268(12) 0.0377(7) Uani 1 d .
P2 P 0.7591(2) 0.0486(2) 0.8377(2) 0.0644(10) Uani 1 d .
P3 P 0.3031(2) 0.01913(14) 0.36853(14) 0.0494(8) Uani 1 d .
P4 P 0.0156(2) 0.5179(2) 0.1143(2) 0.0851(13) Uani 1 d .
P5 P -0.0047(2) 0.18288(13) 0.16982(13) 0.0399(7) Uani 1 d .
P6 P 0.3734(2) 0.64633(14) 0.33497(13) 0.0457(8) Uani 1 d .
P7 P -0.1868(2) 0.2216(2) 0.4788(2) 0.0646(10) Uani 1 d .
F11 F 0.2276(3) 0.2021(3) 0.6982(3) 0.060(2) Uani 1 d .
F12 F 0.1675(4) 0.1908(3) 0.7825(3) 0.069(2) Uani 1 d .
F13 F 0.2256(4) 0.1041(3) 0.6844(3) 0.062(2) Uani 1 d .
F14 F 0.1125(3) 0.1534(3) 0.6994(3) 0.061(2) Uani 1 d .
F15 F 0.1650(3) 0.0927(3) 0.7680(3) 0.063(2) Uani 1 d .
F16 F 0.2807(3) 0.1419(3) 0.7682(3) 0.074(2) Uani 1 d .
F21 F 0.7003(4) -0.0014(3) 0.8176(3) 0.082(2) Uani 1 d .
F22 F 0.7808(4) 0.0585(4) 0.7729(3) 0.100(3) Uani 1 d .
F23 F 0.8279(4) 0.0018(3) 0.8477(3) 0.085(2) Uani 1 d .
F24 F 0.8184(4) 0.0999(3) 0.8586(3) 0.081(2) Uani 1 d .
F25 F 0.7355(4) 0.0401(4) 0.9039(3) 0.094(3) Uani 1 d .
F26 F 0.6895(4) 0.0948(4) 0.8265(4) 0.106(3) Uani 1 d .
F31 F 0.2185(3) 0.0125(3) 0.3341(3) 0.059(2) Uani 1 d .
F32 F 0.2799(4) -0.0294(3) 0.4148(3) 0.063(2) Uani 1 d .
F33 F 0.3362(3) -0.0306(3) 0.3276(3) 0.068(2) Uani 1 d .
F34 F 0.3251(3) 0.0686(3) 0.3221(3) 0.070(2) Uani 1 d .
F35 F 0.2694(4) 0.0694(3) 0.4087(3) 0.077(2) Uani 1 d .
F36 F 0.3880(3) 0.0254(3) 0.4016(3) 0.075(2) Uani 1 d .
F41 F 0.0244(4) 0.4816(4) 0.0556(4) 0.104(3) Uani 1 d .
F42 F 0.0071(5) 0.5550(4) 0.1719(4) 0.103(3) Uiso 1 d .
F43 F 0.0699(5) 0.4750(4) 0.1503(4) 0.111(3) Uani 1 d .
F44 F 0.0887(5) 0.5582(4) 0.1019(4) 0.127(3) Uani 1 d .
F45 F -0.0598(5) 0.4821(6) 0.1281(5) 0.188(6) Uani 1 d .
F46 F -0.0407(6) 0.5642(5) 0.0792(4) 0.139(4) Uiso 1 d .
F51 F 0.0857(3) 0.1910(3) 0.1631(3) 0.055(2) Uani 1 d .
F52 F -0.0969(3) 0.1721(3) 0.1766(3) 0.085(2) Uani 1 d .
F53 F -0.0153(6) 0.2114(6) 0.1073(5) 0.051(3) Uiso 0.50 d P
F54 F 0.0059(6) 0.1416(5) 0.2285(5) 0.042(3) Uiso 0.50 d P
F55 F -0.0142(7) 0.2375(6) 0.2035(6) 0.054(3) Uiso 0.50 d P
F56 F 0.0056(6) 0.1183(5) 0.1327(5) 0.052(3) Uiso 0.50 d P
F57 F 0.0183(7) 0.2103(6) 0.2352(6) 0.058(3) Uiso 0.50 d P
F58 F -0.0269(7) 0.2512(6) 0.1537(6) 0.066(4) Uiso 0.50 d P
F59 F -0.0290(8) 0.1623(7) 0.1094(7) 0.081(4) Uiso 0.50 d P
F510 F 0.0142(8) 0.1213(7) 0.1924(8) 0.085(5) Uiso 0.50 d P
F61 F 0.3787(3) 0.7087(3) 0.3043(3) 0.052(2) Uani 1 d .
F62 F 0.2813(3) 0.6440(3) 0.3177(3) 0.052(2) Uani 1 d .
F63 F 0.3546(4) 0.6766(3) 0.3951(3) 0.066(2) Uani 1 d .
F64 F 0.3689(3) 0.5834(3) 0.3655(3) 0.062(2) Uani 1 d .
F65 F 0.3915(3) 0.6151(3) 0.2744(3) 0.064(2) Uani 1 d .
F66 F 0.4657(3) 0.6486(3) 0.3540(3) 0.070(2) Uani 1 d .
F71 F -0.1748(4) 0.1721(3) 0.4302(3) 0.075(2) Uani 1 d .
F72 F -0.2013(4) 0.2695(3) 0.5268(3) 0.089(2) Uani 1 d .
F73 F -0.1826(9) 0.2725(6) 0.4275(6) 0.075(4) Uiso 0.50 d P
F74 F -0.0985(7) 0.2274(6) 0.4906(6) 0.061(4) Uiso 0.50 d P
F75 F -0.2537(10) 0.1892(7) 0.5043(7) 0.093(5) Uiso 0.50 d P
F76 F -0.2837(8) 0.2174(6) 0.4545(6) 0.073(4) Uiso 0.50 d P
F77 F -0.2010(10) 0.1688(7) 0.5222(7) 0.082(4) Uiso 0.50 d P
F78 F -0.2390(11) 0.2575(8) 0.4374(7) 0.098(5) Uiso 0.50 d P
F79 F -0.1130(8) 0.2564(7) 0.4575(7) 0.073(4) Uiso 0.50 d P
F710 F -0.1256(11) 0.1867(8) 0.5264(8) 0.118(6) Uiso 0.50 d P
P8 P 0.4605(3) 0.3445(2) 0.0841(2) 0.105(2) Uani 1 d D
F81 F 0.5172(6) 0.4014(4) 0.0904(6) 0.104(2) Uiso 0.704(5) d PD
F82 F 0.4081(7) 0.3746(6) 0.0327(5) 0.104(2) Uiso 0.704(5) d PD
F83 F 0.5152(6) 0.3262(5) 0.0324(4) 0.104(2) Uiso 0.704(5) d PD
F84 F 0.4181(7) 0.3652(6) 0.1394(5) 0.104(2) Uiso 0.704(5) d PD
F85 F 0.4236(7) 0.2821(4) 0.0755(6) 0.104(2) Uiso 0.704(5) d PD
F86 F 0.5290(6) 0.3176(5) 0.1286(5) 0.104(2) Uiso 0.704(5) d PD
F81A F 0.4824(17) 0.3945(9) 0.0405(11) 0.104(2) Uiso 0.296(5) d PD
F82A F 0.3826(11) 0.3374(14) 0.0385(11) 0.104(2) Uiso 0.296(5) d PD
F83A F 0.3878(12) 0.3093(12) 0.1121(12) 0.104(2) Uiso 0.296(5) d PD
F84A F 0.3909(12) 0.3887(10) 0.1035(14) 0.104(2) Uiso 0.296(5) d PD
F85A F 0.4821(18) 0.2801(7) 0.0659(13) 0.104(2) Uiso 0.296(5) d PD
F86A F 0.4792(18) 0.3416(13) 0.1523(5) 0.104(2) Uiso 0.296(5) d PD
N90 N 0.5104(6) 0.5395(5) 0.4275(5) 0.057(3) Uani 1 d .
O91 O 0.4656(4) 0.4977(3) 0.4360(4) 0.064(2) Uani 1 d .
O92 O 0.5568(4) 0.5362(3) 0.3872(3) 0.059(2) Uani 1 d .
O93 O 0.5123(4) 0.5839(4) 0.4606(4) 0.061(2) Uani 1 d .
N100 N 0.2544(4) 0.3649(4) 0.4148(3) 0.037(2) Uiso 1 d .
O101 O 0.2249(4) 0.3153(3) 0.4167(3) 0.044(2) Uiso 1 d .
O102 O 0.2152(4) 0.4102(3) 0.4198(3) 0.043(2) Uiso 1 d .
O103 O 0.3277(4) 0.3697(3) 0.4082(3) 0.042(2) Uiso 1 d .
N110 N 0.0764(4) 0.3675(4) 0.5129(4) 0.044(2) Uani 1 d .
O111 O 0.0266(4) 0.3588(4) 0.4728(3) 0.076(3) Uani 1 d .
O112 O 0.1187(4) 0.3263(3) 0.5327(3) 0.050(2) Uiso 1 d .
O113 O 0.0848(4) 0.4177(3) 0.5345(3) 0.048(2) Uiso 1 d .
N120 N 0.3208(6) 0.7109(5) 0.1760(4) 0.054(3) Uani 1 d .
O121 O 0.2651(5) 0.6800(4) 0.1873(3) 0.067(2) Uani 1 d .
O122 O 0.3761(5) 0.6938(4) 0.1485(4) 0.068(2) Uani 1 d .
O123 O 0.3229(5) 0.7652(4) 0.1942(4) 0.070(2) Uani 1 d .
O1W O 0.4171(5) 0.1879(3) 0.4192(3) 0.075(3) Uani 1 d .
O2W O 0.3132(4) 0.5052(3) 0.4671(3) 0.040(2) Uani 1 d .
O3W O 0.4900(4) 0.3738(3) 0.8317(4) 0.071(2) Uani 1 d .
O4W O 0.5672(4) 0.5701(3) 0.2701(3) 0.063(2) Uani 1 d .
O5W O 0.1859(5) 0.4900(4) 0.0140(4) 0.100(3) Uani 1 d .

loop_
_atom_type_symbol
_atom_type_description
_atom_type_scat_dispersion_real
_atom_type_scat_dispersion_imag
_atom_type_scat_source
C C 0.0033 0.0016 'International Tables Vol C Tables 4.2.6.8 and 6.1.1.4'
H H 0.0000 0.0000 'International Tables Vol C Tables 4.2.6.8 and 6.1.1.4'
N N 0.0061 0.0033 'International Tables Vol C Tables 4.2.6.8 and 6.1.1.4'
F F 0.0171 0.0103 'International Tables Vol C Tables 4.2.6.8 and 6.1.1.4'
Pd Pd -0.9988 1.0072 'International Tables Vol C Tables 4.2.6.8 and 6.1.1.4'
P P 0.1023 0.0942 'International Tables Vol C Tables 4.2.6.8 and 6.1.1.4'
O O 0.0106 0.0060 'International Tables Vol C Tables 4.2.6.8 and 6.1.1.4'

loop_
_geom_angle_atom_site_label_1
_geom_angle_atom_site_label_2
_geom_angle_atom_site_label_3
_geom_angle
N11E Pd1 N12E 84.0(3)
N11E Pd1 N14 92.1(3)
N12E Pd1 N14 176.1(3)
N11E Pd1 N34' 178.8(3)
N12E Pd1 N34' 96.3(3)
N14 Pd1 N34' 87.6(3)
N22E Pd2 N21E 82.7(3)
N22E Pd2 N24 93.0(3)
N21E Pd2 N24 175.7(3)
N22E Pd2 N14' 175.7(3)
N21E Pd2 N14' 96.8(3)
N24 Pd2 N14' 87.4(3)
N34 Pd3 N31E 93.6(3)
N34 Pd3 N32E 175.4(3)
N31E Pd3 N32E 84.2(3)
N34 Pd3 N24' 89.3(3)
N31E Pd3 N24' 177.0(3)
N32E Pd3 N24' 93.0(3)
N42E Pd4 N31 178.9(3)
N42E Pd4 N41E 82.5(3)
N31 Pd4 N41E 98.5(3)
N42E Pd4 N31' 98.1(3)
N31 Pd4 N31' 80.9(3)
N41E Pd4 N31' 179.3(3)
N51E Pd5 N52E 82.7(3)
N51E Pd5 N11 97.5(3)
N52E Pd5 N11 176.8(3)
N51E Pd5 N11' 177.9(3)
N52E Pd5 N11' 99.3(3)
N11 Pd5 N11' 80.6(3)
N61E Pd6 N62E 82.1(3)
N61E Pd6 N21' 179.1(4)
N62E Pd6 N21' 98.8(3)
N61E Pd6 N21 98.2(3)
N62E Pd6 N21 175.9(3)
N21' Pd6 N21 80.9(3)
C11E N11E Pd1 109.9(6)
C11E N11E H11A 109.7(5)
Pd1 N11E H11A 109.7(2)
C11E N11E H11B 109.7(5)
Pd1 N11E H11B 109.7(2)
H11A N11E H11B 108.2
C12E N12E Pd1 107.6(6)
C12E N12E H12A 110.2(5)
Pd1 N12E H12A 110.2(2)
C12E N12E H12B 110.2(5)
Pd1 N12E H12B 110.2(2)
H12A N12E H12B 108.5
C21E N21E Pd2 110.6(7)
C21E N21E H21A 109.5(8)
Pd2 N21E H21A 109.5(2)
C21E N21E H21B 109.5(8)
Pd2 N21E H21B 109.5(3)
H21A N21E H21B 108.1
C22E N22E Pd2 111.5(6)
C22E N22E H22A 109.3(7)
Pd2 N22E H22A 109.3(2)
C22E N22E H22B 109.3(7)
Pd2 N22E H22B 109.3(2)
H22A N22E H22B 108.0
C31E N31E Pd3 108.4(5)
C31E N31E H31A 110.0(5)
Pd3 N31E H31A 110.0(2)
C31E N31E H31B 110.0(5)
Pd3 N31E H31B 110.0(2)
H31A N31E H31B 108.4
C32E N32E Pd3 107.9(5)
C32E N32E H32A 110.1(5)
Pd3 N32E H32A 110.1(2)
C32E N32E H32B 110.1(5)
Pd3 N32E H32B 110.1(2)
H32A N32E H32B 108.4
C41E N41E Pd4 109.6(6)
C41E N41E H41A 109.7(5)
Pd4 N41E H41A 109.7(3)
C41E N41E H41B 109.7(6)
Pd4 N41E H41B 109.7(2)
H41A N41E H41B 108.2
C42E N42E Pd4 110.5(6)
C42E N42E H42A 109.6(6)
Pd4 N42E H42A 109.6(2)
C42E N42E H42B 109.6(6)
Pd4 N42E H42B 109.6(2)
H42A N42E H42B 108.1
C51E N51E Pd5 109.2(5)
C51E N51E H51A 109.8(5)
Pd5 N51E H51A 109.8(2)
C51E N51E H51B 109.8(6)
Pd5 N51E H51B 109.8(2)
H51A N51E H51B 108.3
C52E N52E Pd5 110.3(5)
C52E N52E H52A 109.6(5)
Pd5 N52E H52A 109.6(2)
C52E N52E H52B 109.6(5)
Pd5 N52E H52B 109.6(2)
H52A N52E H52B 108.1
C61E N61E Pd6 110.1(7)
C61E N61E H61A 109.6(6)
Pd6 N61E H61A 109.6(2)
C61E N61E H61B 109.6(7)
Pd6 N61E H61B 109.6(2)
H61A N61E H61B 108.2
C62E N62E Pd6 109.5(7)
C62E N62E H62A 109.8(6)
Pd6 N62E H62A 109.8(2)
C62E N62E H62B 109.8(6)
Pd6 N62E H62B 109.8(3)
H62A N62E H62B 108.2
C12E C11E N11E 107.2(8)
C12E C11E H11C 110.3(6)
N11E C11E H11C 110.3(5)
C12E C11E H11D 110.3(6)
N11E C11E H11D 110.3(5)
H11C C11E H11D 108.5
C11E C12E N12E 108.4(8)
C11E C12E H12C 110.0(6)
N12E C12E H12C 110.0(5)
C11E C12E H12D 110.0(6)
N12E C12E H12D 110.0(5)
H12C C12E H12D 108.4
C22E C21E N21E 107.8(12)
C22E C21E H21C 110.2(9)
N21E C21E H21C 110.2(8)
C22E C21E H21D 110.2(8)
N21E C21E H21D 110.2(6)
H21C C21E H21D 108.5
C21E C22E N22E 110.6(11)
C21E C22E H22C 109.5(9)
N22E C22E H22C 109.5(7)
C21E C22E H22D 109.5(8)
N22E C22E H22D 109.5(6)
H22C C22E H22D 108.1
C32E C31E N31E 107.9(8)
C32E C31E H31C 110.1(6)
N31E C31E H31C 110.1(5)
C32E C31E H31D 110.1(6)
N31E C31E H31D 110.1(4)
H31C C31E H31D 108.4
C31E C32E N32E 106.8(8)
C31E C32E H32C 110.4(6)
N32E C32E H32C 110.4(5)
C31E C32E H32D 110.4(5)
N32E C32E H32D 110.4(5)
H32C C32E H32D 108.6
C42E C41E N41E 107.8(8)
C42E C41E H41C 110.1(7)
N41E C41E H41C 110.1(6)
C42E C41E H41D 110.1(6)
N41E C41E H41D 110.1(5)
H41C C41E H41D 108.5
C41E C42E N42E 105.7(9)
C41E C42E H42C 110.6(7)
N42E C42E H42C 110.6(6)
C41E C42E H42D 110.6(6)
N42E C42E H42D 110.6(5)
H42C C42E H42D 108.7
C52E C51E N51E 108.2(9)
C52E C51E H51C 110.1(6)
N51E C51E H51C 110.1(5)
C52E C51E H51D 110.1(6)
N51E C51E H51D 110.1(6)
H51C C51E H51D 108.4
C51E C52E N52E 107.1(8)
C51E C52E H52C 110.3(6)
N52E C52E H52C 110.3(5)
C51E C52E H52D 110.3(6)
N52E C52E H52D 110.3(5)
H52C C52E H52D 108.5
C62E C61E N61E 108.7(11)
C62E C61E H61C 109.9(7)
N61E C61E H61C 109.9(6)
C62E C61E H61D 109.9(8)
N61E C61E H61D 109.9(6)
H61C C61E H61D 108.3
C61E C62E N62E 107.5(10)
C61E C62E H62C 110.2(7)
N62E C62E H62C 110.2(6)
C61E C62E H62D 110.2(8)
N62E C62E H62D 110.2(6)
H62C C62E H62D 108.5
C16 N11 C12 117.1(8)
C16 N11 Pd5 128.3(6)
C12 N11 Pd5 114.6(5)
N11 C12 C13 121.9(8)
N11 C12 C12' 115.0(8)
C13 C12 C12' 123.1(8)
N14 C13 C12 121.3(8)
N14 C13 H13 119.4(5)
C12 C13 H13 119.4(5)
C15 N14 C13 116.6(8)
C15 N14 Pd1 121.6(6)
C13 N14 Pd1 121.8(6)
N14 C15 C16 122.9(8)
N14 C15 H15 118.6(5)
C16 C15 H15 118.6(5)
N11 C16 C15 120.0(8)
N11 C16 H16 120.0(5)
C15 C16 H16 120.0(5)
C16' N11' C12' 117.0(8)
C16' N11' Pd5 129.3(6)
C12' N11' Pd5 113.7(5)
N11' C12' C13' 120.6(8)
N11' C12' C12 115.4(8)
C13' C12' C12 123.9(8)
N14' C13' C12' 121.7(8)
N14' C13' H13' 119.2(5)
C12' C13' H13' 119.2(5)
C15' N14' C13' 117.8(8)
C15' N14' Pd2 122.6(6)
C13' N14' Pd2 119.3(6)
N14' C15' C16' 120.7(8)
N14' C15' H15' 119.6(5)
C16' C15' H15' 119.6(6)
N11' C16' C15' 122.2(9)
N11' C16' H16' 118.9(5)
C15' C16' H16' 118.9(6)
C26 N21 C22 115.5(8)
C26 N21 Pd6 130.2(6)
C22 N21 Pd6 113.7(6)
C23 C22 N21 121.6(8)
C23 C22 C22' 123.8(8)
N21 C22 C22' 114.6(8)
N24 C23 C22 122.2(9)
N24 C23 H23 118.9(5)
C22 C23 H23 118.9(6)
C23 N24 C25 117.7(8)
C23 N24 Pd2 120.1(6)
C25 N24 Pd2 122.2(6)
N24 C25 C26 120.2(9)
N24 C25 H25 119.9(5)
C26 C25 H25 119.9(6)
N21 C26 C25 122.4(9)
N21 C26 H26 118.8(5)
C25 C26 H26 118.8(6)
C26' N21' C22' 117.1(9)
C26' N21' Pd6 128.5(7)
C22' N21' Pd6 114.2(6)
N21' C22' C23' 121.2(9)
N21' C22' C22 114.9(8)
C23' C22' C22 123.8(9)
N24' C23' C22' 121.9(9)
N24' C23' H23' 119.0(5)
C22' C23' H23' 119.0(6)
C23' N24' C25' 117.0(9)
C23' N24' Pd3 122.8(6)
C25' N24' Pd3 120.2(7)
N24' C25' C26' 121.5(11)
N24' C25' H25' 119.3(6)
C26' C25' H25' 119.3(7)
N21' C26' C25' 121.2(11)
N21' C26' H26' 119.4(6)
C25' C26' H26' 119.4(7)
C36 N31 C32 117.3(8)
C36 N31 Pd4 128.0(7)
C32 N31 Pd4 114.7(6)
N31 C32 C33 121.0(8)
N31 C32 C32' 114.8(8)
C33 C32 C32' 124.2(8)
N34 C33 C32 121.4(9)
N34 C33 H33 119.3(5)
C32 C33 H33 119.3(5)
C35 N34 C33 117.5(8)
C35 N34 Pd3 125.2(6)
C33 N34 Pd3 117.2(6)
N34 C35 C36 121.2(9)
N34 C35 H35 119.4(5)
C36 C35 H35 119.4(6)
N31 C36 C35 121.6(9)
N31 C36 H36 119.2(5)
C35 C36 H36 119.2(6)
C36' N31' C32' 118.0(8)
C36' N31' Pd4 128.3(6)
C32' N31' Pd4 113.7(5)
N31' C32' C33' 120.4(8)
N31' C32' C32 115.9(8)
C33' C32' C32 123.8(8)
N34' C33' C32' 121.1(8)
N34' C33' H33' 119.5(5)
C32' C33' H33' 119.5(5)
C35' N34' C33' 117.4(8)
C35' N34' Pd1 121.7(6)
C33' N34' Pd1 119.9(6)
N34' C35' C36' 121.4(8)
N34' C35' H35' 119.3(5)
C36' C35' H35' 119.3(5)
N31' C36' C35' 121.4(9)
N31' C36' H36' 119.3(5)
C35' C36' H36' 119.3(5)
F14 P1 F11 91.0(3)
F14 P1 F13 92.0(4)
F11 P1 F13 90.7(3)
F14 P1 F15 89.4(3)
F11 P1 F15 179.4(4)
F13 P1 F15 89.6(3)
F14 P1 F12 88.9(4)
F11 P1 F12 89.9(4)
F13 P1 F12 178.9(4)
F15 P1 F12 89.7(4)
F14 P1 F16 178.5(4)
F11 P1 F16 89.6(4)
F13 P1 F16 89.3(4)
F15 P1 F16 90.0(4)
F12 P1 F16 89.8(4)
F22 P2 F21 90.8(4)
F22 P2 F23 90.9(5)
F21 P2 F23 90.3(4)
F22 P2 F26 88.4(5)
F21 P2 F26 88.7(4)
F23 P2 F26 178.8(5)
F22 P2 F24 89.6(4)
F21 P2 F24 179.4(5)
F23 P2 F24 90.1(4)
F26 P2 F24 90.8(4)
F22 P2 F25 178.5(5)
F21 P2 F25 89.5(4)
F23 P2 F25 90.6(4)
F26 P2 F25 90.1(5)
F24 P2 F25 90.1(4)
F36 P3 F33 89.8(4)
F36 P3 F32 90.3(4)
F33 P3 F32 90.5(4)
F36 P3 F35 90.7(4)
F33 P3 F35 179.2(4)
F32 P3 F35 90.2(4)
F36 P3 F31 178.9(4)
F33 P3 F31 89.3(4)
F32 P3 F31 90.3(3)
F35 P3 F31 90.2(4)
F36 P3 F34 90.3(4)
F33 P3 F34 90.3(4)
F32 P3 F34 179.0(4)
F35 P3 F34 89.1(4)
F31 P3 F34 89.1(3)
F43 P4 F45 91.9(6)
F43 P4 F42 88.9(5)
F45 P4 F42 89.4(6)
F43 P4 F44 90.6(5)
F45 P4 F44 175.8(7)
F42 P4 F44 87.3(5)
F43 P4 F41 91.8(5)
F45 P4 F41 91.3(6)
F42 P4 F41 179.0(6)
F44 P4 F41 91.9(5)
F43 P4 F46 177.6(6)
F45 P4 F46 88.3(6)
F42 P4 F46 88.8(5)
F44 P4 F46 89.0(6)
F41 P4 F46 90.5(5)
F55 P5 F59 135.5(9)
F55 P5 F510 129.0(9)
F59 P5 F510 93.6(9)
F55 P5 F53 96.5(7)
F59 P5 F53 43.9(6)
F510 P5 F53 134.4(8)
F55 P5 F51 95.3(5)
F59 P5 F51 99.4(6)
F510 P5 F51 87.4(6)
F53 P5 F51 85.3(5)
F55 P5 F52 86.4(5)
F59 P5 F52 80.0(6)
F510 P5 F52 90.7(6)
F53 P5 F52 95.5(5)
F51 P5 F52 178.0(4)
F55 P5 F54 94.0(7)
F59 P5 F54 125.8(8)
F510 P5 F54 35.2(6)
F53 P5 F54 169.4(7)
F51 P5 F54 95.2(4)
F52 P5 F54 83.6(5)
F55 P5 F58 44.3(6)
F59 P5 F58 92.5(8)
F510 P5 F58 173.1(8)
F53 P5 F58 52.4(6)
F51 P5 F58 94.6(5)
F52 P5 F58 87.4(5)
F54 P5 F58 137.9(7)
F55 P5 F57 40.1(6)
F59 P5 F57 175.5(8)
F510 P5 F57 90.6(8)
F53 P5 F57 132.6(7)
F51 P5 F57 82.3(5)
F52 P5 F57 98.5(5)
F54 P5 F57 57.9(6)
F58 P5 F57 83.2(6)
F55 P5 F56 178.2(7)
F59 P5 F56 45.8(6)
F510 P5 F56 49.4(7)
F53 P5 F56 85.2(6)
F51 P5 F56 85.4(4)
F52 P5 F56 92.8(5)
F54 P5 F56 84.3(6)
F58 P5 F56 137.3(7)
F57 P5 F56 138.6(7)
F63 P6 F61 90.7(4)
F63 P6 F62 88.7(3)
F61 P6 F62 90.3(3)
F63 P6 F64 89.7(4)
F61 P6 F64 179.4(4)
F62 P6 F64 90.2(3)
F63 P6 F65 179.3(4)
F61 P6 F65 89.8(3)
F62 P6 F65 90.8(3)
F64 P6 F65 89.7(4)
F63 P6 F66 90.1(4)
F61 P6 F66 90.4(3)
F62 P6 F66 178.7(4)
F64 P6 F66 89.1(3)
F65 P6 F66 90.4(4)
F78 P7 F75 94.4(10)
F78 P7 F74 127.4(9)
F75 P7 F74 137.8(9)
F78 P7 F72 86.9(7)
F75 P7 F72 85.1(7)
F74 P7 F72 90.8(6)
F78 P7 F79 89.1(9)
F75 P7 F79 175.1(9)
F74 P7 F79 38.4(6)
F72 P7 F79 91.7(6)
F78 P7 F77 134.3(10)
F75 P7 F77 40.3(7)
F74 P7 F77 98.3(8)
F72 P7 F77 93.1(6)
F79 P7 F77 136.5(9)
F78 P7 F71 92.6(7)
F75 P7 F71 93.2(7)
F74 P7 F71 90.9(6)
F72 P7 F71 178.2(4)
F79 P7 F71 90.0(6)
F77 P7 F71 86.0(6)
F78 P7 F73 38.9(7)
F75 P7 F73 133.3(9)
F74 P7 F73 88.7(7)
F72 P7 F73 91.2(6)
F79 P7 F73 50.4(7)
F77 P7 F73 171.7(8)
F71 P7 F73 89.5(6)
F78 P7 F710 175.6(10)
F75 P7 F710 88.3(9)
F74 P7 F710 49.6(7)
F72 P7 F710 89.8(7)
F79 P7 F710 88.0(8)
F77 P7 F710 48.8(7)
F71 P7 F710 90.7(7)
F73 P7 F710 138.4(9)
F78 P7 F76 46.0(7)
F75 P7 F76 50.1(7)
F74 P7 F76 171.3(8)
F72 P7 F76 94.2(5)
F79 P7 F76 134.1(8)
F77 P7 F76 88.6(7)
F71 P7 F76 84.2(5)
F73 P7 F76 84.0(7)
F710 P7 F76 137.4(9)
F59 F53 F58 123.7(14)
F59 F53 P5 64.4(10)
F58 F53 P5 66.4(8)
F510 F54 F57 122.1(15)
F510 F54 P5 65.9(12)
F57 F54 P5 61.2(6)
F57 F55 F58 148.1(16)
F57 F55 P5 78.2(10)
F58 F55 P5 75.1(10)
F59 F56 F510 113.4(13)
F59 F56 P5 57.6(8)
F510 F56 P5 58.0(8)
F55 F57 F54 116.3(13)
F55 F57 P5 61.7(9)
F54 F57 P5 60.9(6)
F55 F58 F53 121.5(13)
F55 F58 P5 60.6(9)
F53 F58 P5 61.2(7)
F53 F59 F56 134.7(16)
F53 F59 P5 71.8(11)
F56 F59 P5 76.5(10)
F54 F510 F56 150.1(19)
F54 F510 P5 78.9(13)
F56 F510 P5 72.6(9)
F78 F73 F79 124.8(18)
F78 F73 P7 62.7(12)
F79 F73 P7 62.4(8)
F79 F74 F710 145.4(17)
F79 F74 P7 74.6(11)
F710 F74 P7 70.8(10)
F77 F75 F76 141.0(18)
F77 F75 P7 73.9(13)
F76 F75 P7 72.7(10)
F78 F76 F75 113.0(15)
F78 F76 P7 58.1(9)
F75 F76 P7 57.2(8)
F75 F77 F710 132.1(19)
F75 F77 P7 65.8(12)
F710 F77 P7 68.4(11)
F73 F78 F76 150.5(20)
F73 F78 P7 78.5(14)
F76 F78 P7 75.9(12)
F74 F79 F73 134.2(16)
F74 F79 P7 67.0(11)
F73 F79 P7 67.2(8)
F74 F710 F77 122.1(17)
F74 F710 P7 59.6(9)
F77 F710 P7 62.8(10)
F85 P8 F84 99.9(7)
F85 P8 F86A 98.0(12)
F84 P8 F86A 44.7(11)
F85 P8 F81A 133.6(12)
F84 P8 F81A 115.6(12)
F86A P8 F81A 128.1(16)
F85 P8 F85A 38.5(10)
F84 P8 F85A 128.3(12)
F86A P8 F85A 100.7(16)
F81A P8 F85A 116.1(16)
F85 P8 F82 95.6(7)
F84 P8 F82 101.5(7)
F86A P8 F82 145.2(13)
F81A P8 F82 50.5(10)
F85A P8 F82 109.8(12)
F85 P8 F83 85.3(7)
F84 P8 F83 172.0(7)
F86A P8 F83 128.9(13)
F81A P8 F83 63.3(11)
F85A P8 F83 53.7(11)
F82 P8 F83 84.0(6)
F85 P8 F81 166.9(7)
F84 P8 F81 89.6(6)
F86A P8 F81 82.2(11)
F81A P8 F81 46.5(11)
F85A P8 F81 128.4(13)
F82 P8 F81 91.4(7)
F83 P8 F81 84.4(6)
F85 P8 F86 90.0(7)
F84 P8 F86 87.7(6)
F86A P8 F86 43.1(11)
F81A P8 F86 118.8(12)
F85A P8 F86 68.9(11)
F82 P8 F86 168.2(7)
F83 P8 F86 86.2(7)
F81 P8 F86 81.2(7)
F85 P8 F84A 107.5(11)
F84 P8 F84A 38.5(10)
F86A P8 F84A 82.0(15)
F81A P8 F84A 86.1(15)
F85A P8 F84A 146.0(15)
F82 P8 F84A 63.3(12)
F83 P8 F84A 145.5(12)
F81 P8 F84A 85.6(10)
F86 P8 F84A 124.7(12)
F85 P8 F82A 61.9(11)
F84 P8 F82A 98.2(12)
F86A P8 F82A 136.7(16)
F81A P8 F82A 83.5(15)
F85A P8 F82A 86.3(15)
F82 P8 F82A 34.8(10)
F83 P8 F82A 89.6(11)
F81 P8 F82A 126.1(12)
F86 P8 F82A 151.8(12)
F84A P8 F82A 70.2(15)
F85 P8 F83A 45.2(10)
F84 P8 F83A 55.5(11)
F86A P8 F83A 72.7(15)
F81A P8 F83A 144.8(15)
F85A P8 F83A 80.8(14)
F82 P8 F83A 95.5(11)
F83 P8 F83A 130.3(12)
F81 P8 F83A 145.1(12)
F86 P8 F83A 95.8(11)
F84A P8 F83A 67.5(15)
F82A P8 F83A 66.3(14)
F81A F81 P8 64.9(7)
F82A F82 F81A 134.9(17)
F82A F82 P8 75.9(10)
F81A F82 P8 64.3(7)
F82A F82 F84A 85.8(21)
F81A F82 F84A 91.6(15)
P8 F82 F84A 59.9(7)
F85A F83 P8 62.2(7)
F85A F83 F81A 118.6(10)
P8 F83 F81A 57.4(6)
F84A F84 F86A 138.6(15)
F84A F84 F83A 89.3(19)
F86A F84 F83A 89.4(18)
F84A F84 P8 74.4(9)
F86A F84 P8 67.8(8)
F83A F84 P8 64.7(7)
F85A F85 F83A 133.8(18)
F85A F85 P8 71.5(8)
F83A F85 P8 70.8(8)
F85A F85 F82A 108.0(19)
F83A F85 F82A 75.5(16)
P8 F85 F82A 61.4(7)
F86A F86 P8 66.3(7)
F81 F81A F82 123.2(16)
F81 F81A P8 68.7(8)
F82 F81A P8 65.2(7)
F81 F81A F83 94.3(15)
F82 F81A F83 89.4(15)
P8 F81A F83 59.3(7)
F82 F82A P8 69.4(8)
F82 F82A F85 124.2(12)
P8 F82A F85 56.7(6)
F85 F83A F84 122.5(10)
F85 F83A P8 64.1(7)
F84 F83A P8 59.8(6)
F84 F84A P8 67.1(8)
F84 F84A F82 123.3(11)
P8 F84A F82 56.8(7)
F85 F85A F83 119.7(19)
F85 F85A P8 70.0(8)
F83 F85A P8 64.2(7)
F86 F86A F84 138.1(11)
F86 F86A P8 70.6(9)
F84 F86A P8 67.6(8)
O91 N90 O92 119.4(11)
O91 N90 O93 120.8(10)
O92 N90 O93 119.7(10)
O102 N100 O101 122.4(8)
O102 N100 O103 118.7(8)
O101 N100 O103 118.9(8)
O111 N110 O113 119.9(10)
O111 N110 O112 120.2(10)
O113 N110 O112 119.8(8)
O121 N120 O122 123.9(11)
O121 N120 O123 118.9(10)
O122 N120 O123 117.2(10)

loop_
_geom_bond_atom_site_label_1
_geom_bond_atom_site_label_2
_geom_bond_distance
Pd1 N11E 2.013(7)
Pd1 N12E 2.025(7)
Pd1 N14 2.025(7)
Pd1 N34' 2.050(7)
Pd2 N22E 1.996(8)
Pd2 N21E 2.013(8)
Pd2 N24 2.023(7)
Pd2 N14' 2.060(7)
Pd3 N34 2.017(7)
Pd3 N31E 2.022(7)
Pd3 N32E 2.024(7)
Pd3 N24' 2.027(7)
Pd4 N42E 1.996(8)
Pd4 N31 2.014(7)
Pd4 N41E 2.030(8)
Pd4 N31' 2.036(7)
Pd5 N51E 2.021(7)
Pd5 N52E 2.022(7)
Pd5 N11 2.035(7)
Pd5 N11' 2.038(7)
Pd6 N61E 2.004(8)
Pd6 N62E 2.015(8)
Pd6 N21' 2.020(8)
Pd6 N21 2.023(7)
N11E C11E 1.493(11)
N11E H11A 0.90
N11E H11B 0.90
N12E C12E 1.486(11)
N12E H12A 0.90
N12E H12B 0.90
N21E C21E 1.489(13)
N21E H21A 0.90
N21E H21B 0.90
N22E C22E 1.472(13)
N22E H22A 0.90
N22E H22B 0.90
N31E C31E 1.507(11)
N31E H31A 0.90
N31E H31B 0.90
N32E C32E 1.524(11)
N32E H32A 0.90
N32E H32B 0.90
N41E C41E 1.488(12)
N41E H41A 0.90
N41E H41B 0.90
N42E C42E 1.488(12)
N42E H42A 0.90
N42E H42B 0.90
N51E C51E 1.486(11)
N51E H51A 0.90
N51E H51B 0.90
N52E C52E 1.486(11)
N52E H52A 0.90
N52E H52B 0.90
N61E C61E 1.474(12)
N61E H61A 0.90
N61E H61B 0.90
N62E C62E 1.496(12)
N62E H62A 0.90
N62E H62B 0.90
C11E C12E 1.482(13)
C11E H11C 0.97
C11E H11D 0.97
C12E H12C 0.97
C12E H12D 0.97
C21E C22E 1.45(2)
C21E H21C 0.97
C21E H21D 0.97
C22E H22C 0.97
C22E H22D 0.97
C31E C32E 1.464(13)
C31E H31C 0.97
C31E H31D 0.97
C32E H32C 0.97
C32E H32D 0.97
C41E C42E 1.475(14)
C41E H41C 0.97
C41E H41D 0.97
C42E H42C 0.97
C42E H42D 0.97
C51E C52E 1.466(14)
C51E H51C 0.97
C51E H51D 0.97
C52E H52C 0.97
C52E H52D 0.97
C61E C62E 1.42(2)
C61E H61C 0.97
C61E H61D 0.97
C62E H62C 0.97
C62E H62D 0.97
N11 C16 1.341(10)
N11 C12 1.345(10)
C12 C13 1.361(11)
C12 C12' 1.478(11)
C13 N14 1.348(10)
C13 H13 0.93
N14 C15 1.319(10)
C15 C16 1.385(12)
C15 H15 0.93
C16 H16 0.93
N11' C16' 1.321(10)
N11' C12' 1.363(11)
C12' C13' 1.375(11)
C13' N14' 1.347(10)
C13' H13' 0.93
N14' C15' 1.320(11)
C15' C16' 1.398(12)
C15' H15' 0.93
C16' H16' 0.93
N21 C26 1.326(11)
N21 C22 1.368(10)
C22 C23 1.361(12)
C22 C22' 1.466(12)
C23 N24 1.305(10)
C23 H23 0.93
N24 C25 1.349(10)
C25 C26 1.385(12)
C25 H25 0.93
C26 H26 0.93
N21' C26' 1.322(12)
N21' C22' 1.368(11)
C22' C23' 1.377(12)
C23' N24' 1.333(11)
C23' H23' 0.93
N24' C25' 1.347(12)
C25' C26' 1.402(14)
C25' H25' 0.93
C26' H26' 0.93
N31 C36 1.334(11)
N31 C32 1.344(11)
C32 C33 1.375(11)
C32 C32' 1.481(11)
C33 N34 1.341(10)
C33 H33 0.93
N34 C35 1.329(11)
C35 C36 1.378(12)
C35 H35 0.93
C36 H36 0.93
N31' C36' 1.310(10)
N31' C32' 1.336(10)
C32' C33' 1.388(12)
C33' N34' 1.345(10)
C33' H33' 0.93
N34' C35' 1.307(10)
C35' C36' 1.395(12)
C35' H35' 0.93
C36' H36' 0.93
P1 F14 1.572(6)
P1 F11 1.577(6)
P1 F13 1.580(6)
P1 F15 1.591(6)
P1 F12 1.598(6)
P1 F16 1.604(6)
P2 F22 1.558(7)
P2 F21 1.562(7)
P2 F23 1.584(7)
P2 F26 1.588(8)
P2 F24 1.591(7)
P2 F25 1.594(7)
P3 F36 1.588(6)
P3 F33 1.589(7)
P3 F32 1.590(6)
P3 F35 1.593(7)
P3 F31 1.597(6)
P3 F34 1.602(7)
P4 F43 1.540(8)
P4 F45 1.566(10)
P4 F42 1.572(9)
P4 F44 1.582(9)
P4 F41 1.582(8)
P4 F46 1.598(10)
P5 F55 1.472(12)
P5 F59 1.483(15)
P5 F510 1.52(2)
P5 F53 1.562(12)
P5 F51 1.562(5)
P5 F52 1.601(6)
P5 F54 1.630(11)
P5 F58 1.633(14)
P5 F57 1.636(13)
P5 F56 1.707(12)
P6 F63 1.581(7)
P6 F61 1.583(6)
P6 F62 1.588(6)
P6 F64 1.592(6)
P6 F65 1.597(6)
P6 F66 1.600(6)
P7 F78 1.49(2)
P7 F75 1.50(2)
P7 F74 1.510(12)
P7 F72 1.572(7)
P7 F79 1.582(14)
P7 F77 1.58(2)
P7 F71 1.598(7)
P7 F73 1.646(15)
P7 F710 1.65(2)
P7 F76 1.705(14)
F53 F59 1.14(2)
F53 F58 1.41(2)
F54 F510 0.96(2)
F54 F57 1.58(2)
F55 F57 1.076(14)
F55 F58 1.180(15)
F56 F59 1.26(2)
F56 F510 1.36(2)
F73 F78 1.05(2)
F73 F79 1.37(2)
F74 F79 1.02(2)
F74 F710 1.33(2)
F75 F77 1.06(2)
F75 F76 1.37(2)
F76 F78 1.26(2)
F77 F710 1.34(2)
P8 F85 1.557(7)
P8 F84 1.562(7)
P8 F86A 1.564(10)
P8 F81A 1.566(10)
P8 F85A 1.571(10)
P8 F82 1.578(7)
P8 F83 1.599(7)
P8 F81 1.611(7)
P8 F86 1.612(7)
P8 F84A 1.632(10)
P8 F82A 1.635(10)
P8 F83A 1.635(10)
F81 F81A 1.25(3)
F82 F82A 0.96(3)
F82 F81A 1.34(3)
F82 F84A 1.69(3)
F83 F85A 1.43(3)
F83 F81A 1.66(3)
F84 F84A 1.05(3)
F84 F86A 1.19(3)
F84 F83A 1.49(3)
F85 F85A 1.03(3)
F85 F83A 1.23(3)
F85 F82A 1.64(3)
F86 F86A 1.17(3)
N90 O91 1.240(11)
N90 O92 1.249(11)
N90 O93 1.256(11)
N100 O102 1.233(9)
N100 O101 1.236(9)
N100 O103 1.268(8)
N110 O111 1.220(9)
N110 O113 1.243(10)
N110 O112 1.245(10)
N120 O121 1.218(11)
N120 O122 1.225(10)
N120 O123 1.300(11)

loop_
_geom_torsion_atom_site_label_1
_geom_torsion_atom_site_label_2
_geom_torsion_atom_site_label_3
_geom_torsion_atom_site_label_4
_geom_torsion
N12E Pd1 N11E C11E -10.4(6)
N14 Pd1 N11E C11E 169.4(6)
N34' Pd1 N11E C11E -116.4(137)
N11E Pd1 N12E C12E -17.8(6)
N14 Pd1 N12E C12E -20.7(42)
N34' Pd1 N12E C12E 161.1(6)
N22E Pd2 N21E C21E 16.0(10)
N24 Pd2 N21E C21E 6.4(49)
N14' Pd2 N21E C21E -159.7(10)
N21E Pd2 N22E C22E 8.5(8)
N24 Pd2 N22E C22E -172.3(8)
N14' Pd2 N22E C22E 91.8(42)
N34 Pd3 N31E C31E -170.9(6)
N32E Pd3 N31E C31E 13.1(6)
N24' Pd3 N31E C31E -3.0(62)
N34 Pd3 N32E C32E -46.0(40)
N31E Pd3 N32E C32E 15.7(6)
N24' Pd3 N32E C32E -165.2(6)
N42E Pd4 N41E C41E 10.9(7)
N31 Pd4 N41E C41E -169.7(7)
N31' Pd4 N41E C41E -145.4(287)
N31 Pd4 N42E C42E -132.5(153)
N41E Pd4 N42E C42E 18.3(7)
N31' Pd4 N42E C42E -161.9(7)
N52E Pd5 N51E C51E -15.1(7)
N11 Pd5 N51E C51E 161.7(7)
N11' Pd5 N51E C51E 179.9(1000)
N51E Pd5 N52E C52E -13.0(6)
N11 Pd5 N52E C52E -106.7(51)
N11' Pd5 N52E C52E 166.4(6)
N62E Pd6 N61E C61E -13.1(8)
N21' Pd6 N61E C61E 156.2(183)
N21 Pd6 N61E C61E 162.8(7)
N61E Pd6 N62E C62E -14.2(7)
N21' Pd6 N62E C62E 166.0(7)
N21 Pd6 N62E C62E -109.3(44)
Pd1 N11E C11E C12E 36.6(9)
N11E C11E C12E N12E -52.6(10)
Pd1 N12E C12E C11E 43.2(9)
Pd2 N21E C21E C22E -37.4(15)
N21E C21E C22E N22E 44.9(17)
Pd2 N22E C22E C21E -32.2(14)
Pd3 N31E C31E C32E -40.9(9)
N31E C31E C32E N32E 54.6(10)
Pd3 N32E C32E C31E -42.4(9)
Pd4 N41E C41E C42E -38.2(10)
N41E C41E C42E N42E 52.7(11)
Pd4 N42E C42E C41E -43.8(10)
Pd5 N51E C51E C52E 41.0(10)
N51E C51E C52E N52E -51.9(10)
Pd5 N52E C52E C51E 38.9(9)
Pd6 N61E C61E C62E 39.7(12)
N61E C61E C62E N62E -51.5(13)
Pd6 N62E C62E C61E 40.0(12)
N51E Pd5 N11 C16 5.1(8)
N52E Pd5 N11 C16 98.3(51)
N11' Pd5 N11 C16 -174.3(8)
N51E Pd5 N11 C12 -172.9(6)
N52E Pd5 N11 C12 -79.7(52)
N11' Pd5 N11 C12 7.7(6)
C16 N11 C12 C13 -4.7(13)
Pd5 N11 C12 C13 173.5(7)
C16 N11 C12 C12' 173.2(8)
Pd5 N11 C12 C12' -8.6(9)
N11 C12 C13 N14 3.8(14)
C12' C12 C13 N14 -173.9(8)
C12 C13 N14 C15 1.3(13)
C12 C13 N14 Pd1 179.6(7)
N11E Pd1 N14 C15 102.4(7)
N12E Pd1 N14 C15 105.3(39)
N34' Pd1 N14 C15 -76.5(7)
N11E Pd1 N14 C13 -75.9(7)
N12E Pd1 N14 C13 -73.0(41)
N34' Pd1 N14 C13 105.2(7)
C13 N14 C15 C16 -5.2(13)
Pd1 N14 C15 C16 176.4(7)
C12 N11 C16 C15 0.9(12)
Pd5 N11 C16 C15 -177.1(6)
N14 C15 C16 N11 4.3(14)
N51E Pd5 N11' C16' 154.4(79)
N52E Pd5 N11' C16' -10.6(8)
N11 Pd5 N11' C16' 172.6(8)
N51E Pd5 N11' C12' -23.6(85)
N52E Pd5 N11' C12' 171.4(6)
N11 Pd5 N11' C12' -5.4(6)
C16' N11' C12' C13' 1.9(12)
Pd5 N11' C12' C13' -179.8(7)
C16' N11' C12' C12 -175.8(8)
Pd5 N11' C12' C12 2.4(10)
N11 C12 C12' N11' 4.1(11)
C13 C12 C12' N11' -178.1(8)
N11 C12 C12' C13' -173.6(8)
C13 C12 C12' C13' 4.3(14)
N11' C12' C13' N14' -1.1(13)
C12 C12' C13' N14' 176.5(8)
C12' C13' N14' C15' -0.3(13)
C12' C13' N14' Pd2 173.5(7)
N22E Pd2 N14' C15' 164.0(39)
N21E Pd2 N14' C15' -113.2(7)
N24 Pd2 N14' C15' 67.8(7)
N22E Pd2 N14' C13' -9.5(44)
N21E Pd2 N14' C13' 73.3(7)
N24 Pd2 N14' C13' -105.7(7)
C13' N14' C15' C16' 0.8(13)
Pd2 N14' C15' C16' -172.8(6)
C12' N11' C16' C15' -1.5(13)
Pd5 N11' C16' C15' -179.5(6)
N14' C15' C16' N11' 0.2(14)
N61E Pd6 N21 C26 0.9(8)
N62E Pd6 N21 C26 95.4(45)
N21' Pd6 N21 C26 -179.2(8)
N61E Pd6 N21 C22 -169.2(6)
N62E Pd6 N21 C22 -74.6(46)
N21' Pd6 N21 C22 10.7(6)
C26 N21 C22 C23 -5.6(13)
Pd6 N21 C22 C23 166.0(7)
C26 N21 C22 C22' 173.7(8)
Pd6 N21 C22 C22' -14.7(9)
N21 C22 C23 N24 1.4(14)
C22' C22 C23 N24 -177.9(8)
C22 C23 N24 C25 3.7(13)
C22 C23 N24 Pd2 -176.0(7)
N22E Pd2 N24 C23 -92.1(7)
N21E Pd2 N24 C23 -82.6(45)
N14' Pd2 N24 C23 83.7(7)
N22E Pd2 N24 C25 88.2(7)
N21E Pd2 N24 C25 97.7(45)
N14' Pd2 N24 C25 -96.1(7)
C23 N24 C25 C26 -4.5(13)
Pd2 N24 C25 C26 175.3(7)
C22 N21 C26 C25 4.8(13)
Pd6 N21 C26 C25 -165.1(7)
N24 C25 C26 N21 0.1(14)
N61E Pd6 N21' C26' 177.5(1000)
N62E Pd6 N21' C26' -13.3(9)
N21 Pd6 N21' C26' 170.8(9)
N61E Pd6 N21' C22' 2.0(189)
N62E Pd6 N21' C22' 171.2(6)
N21 Pd6 N21' C22' -4.7(6)
C26' N21' C22' C23' -1.8(13)
Pd6 N21' C22' C23' 174.3(7)
C26' N21' C22' C22 -177.8(8)
Pd6 N21' C22' C22 -1.7(10)
C23 C22 C22' N21' -169.8(9)
N21 C22 C22' N21' 10.9(11)
C23 C22 C22' C23' 14.4(14)
N21 C22 C22' C23' -165.0(8)
N21' C22' C23' N24' -1.4(14)
C22 C22' C23' N24' 174.3(8)
C22' C23' N24' C25' 2.2(13)
C22' C23' N24' Pd3 179.8(7)
N34 Pd3 N24' C23' -105.0(7)
N31E Pd3 N24' C23' 87.0(60)
N32E Pd3 N24' C23' 71.0(7)
N34 Pd3 N24' C25' 72.5(7)
N31E Pd3 N24' C25' -95.5(59)
N32E Pd3 N24' C25' -111.5(7)
C23' N24' C25' C26' -0.1(14)
Pd3 N24' C25' C26' -177.8(7)
C22' N21' C26' C25' 3.9(14)
Pd6 N21' C26' C25' -171.5(7)
N24' C25' C26' N21' -3.1(16)
N42E Pd4 N31 C36 153.4(152)
N41E Pd4 N31 C36 2.7(8)
N31' Pd4 N31 C36 -177.1(8)
N42E Pd4 N31 C32 -28.4(158)
N41E Pd4 N31 C32 -179.1(7)
N31' Pd4 N31 C32 1.2(6)
C36 N31 C32 C33 1.3(13)
Pd4 N31 C32 C33 -177.1(7)
C36 N31 C32 C32' 178.6(8)
Pd4 N31 C32 C32' 0.2(10)
N31 C32 C33 N34 0.4(14)
C32' C32 C33 N34 -176.6(8)
C32 C33 N34 C35 -1.4(13)
C32 C33 N34 Pd3 -179.2(7)
N31E Pd3 N34 C35 105.8(8)
N32E Pd3 N34 C35 167.1(34)
N24' Pd3 N34 C35 -73.6(8)
N31E Pd3 N34 C33 -76.7(7)
N32E Pd3 N34 C33 -15.4(41)
N24' Pd3 N34 C33 104.0(7)
C33 N34 C35 C36 0.7(13)
Pd3 N34 C35 C36 178.2(7)
C32 N31 C36 C35 -2.1(13)
Pd4 N31 C36 C35 176.1(7)
N34 C35 C36 N31 1.2(15)
N42E Pd4 N31' C36' -3.6(8)
N31 Pd4 N31' C36' 176.9(8)
N41E Pd4 N31' C36' 152.6(287)
N42E Pd4 N31' C32' 177.0(6)
N31 Pd4 N31' C32' -2.5(6)
N41E Pd4 N31' C32' -26.8(292)
C36' N31' C32' C33' 4.5(13)
Pd4 N31' C32' C33' -176.0(7)
C36' N31' C32' C32 -176.2(8)
Pd4 N31' C32' C32 3.3(10)
N31 C32 C32' N31' -2.4(12)
C33 C32 C32' N31' 174.8(8)
N31 C32 C32' C33' 176.9(8)
C33 C32 C32' C33' -5.9(14)
N31' C32' C33' N34' 0.2(13)
C32 C32' C33' N34' -179.1(8)
C32' C33' N34' C35' -4.8(13)
C32' C33' N34' Pd1 164.1(7)
N11E Pd1 N34' C35' 8.8(141)
N12E Pd1 N34' C35' -97.0(7)
N14 Pd1 N34' C35' 83.1(7)
N11E Pd1 N34' C33' -159.5(135)
N12E Pd1 N34' C33' 94.6(7)
N14 Pd1 N34' C33' -85.3(7)
C33' N34' C35' C36' 4.7(13)
Pd1 N34' C35' C36' -163.9(7)
C32' N31' C36' C35' -4.6(13)
Pd4 N31' C36' C35' 176.0(7)
N34' C35' C36' N31' 0.0(14)
F55 P5 F53 F59 -156.4(10)
F59 P5 F53 F59 0.000(2)
F510 P5 F53 F59 27.0(14)
F51 P5 F53 F59 108.7(9)
F52 P5 F53 F59 -69.4(10)
F54 P5 F53 F59 15.4(34)
F58 P5 F53 F59 -151.8(13)
F57 P5 F53 F59 -176.2(10)
F56 P5 F53 F59 22.9(10)
F55 P5 F53 F58 -4.6(8)
F59 P5 F53 F58 151.8(13)
F510 P5 F53 F58 178.8(9)
F51 P5 F53 F58 -99.4(7)
F52 P5 F53 F58 82.4(7)
F54 P5 F53 F58 167.2(28)
F58 P5 F53 F58 0.000(2)
F57 P5 F53 F58 -24.4(10)
F56 P5 F53 F58 174.8(7)
F55 P5 F54 F510 -173.7(12)
F59 P5 F54 F510 27.6(15)
F510 P5 F54 F510 0.000(3)
F53 P5 F54 F510 14.5(36)
F51 P5 F54 F510 -78.0(12)
F52 P5 F54 F510 100.4(12)
F58 P5 F54 F510 179.3(12)
F57 P5 F54 F510 -155.5(14)
F56 P5 F54 F510 6.9(12)
F55 P5 F54 F57 -18.2(7)
F59 P5 F54 F57 -177.0(8)
F510 P5 F54 F57 155.5(14)
F53 P5 F54 F57 169.9(29)
F51 P5 F54 F57 77.5(6)
F52 P5 F54 F57 -104.2(6)
F58 P5 F54 F57 -25.3(10)
F57 P5 F54 F57 0.000(2)
F56 P5 F54 F57 162.4(7)
F59 P5 F55 F57 179.5(10)
F510 P5 F55 F57 19.6(13)
F53 P5 F55 F57 -157.2(9)
F51 P5 F55 F57 -71.3(9)
F52 P5 F55 F57 107.7(9)
F54 P5 F55 F57 24.3(10)
F58 P5 F55 F57 -162.4(14)
F57 P5 F55 F57 0.000(3)
F56 P5 F55 F57 43.7(209)
F59 P5 F55 F58 -18.0(14)
F510 P5 F55 F58 -177.9(9)
F53 P5 F55 F58 5.2(9)
F51 P5 F55 F58 91.1(8)
F52 P5 F55 F58 -89.9(8)
F54 P5 F55 F58 -173.3(8)
F58 P5 F55 F58 0.000(3)
F57 P5 F55 F58 162.4(14)
F56 P5 F55 F58 -153.9(203)
F55 P5 F56 F59 137.1(204)
F59 P5 F56 F59 0.000(2)
F510 P5 F56 F59 161.7(13)
F53 P5 F56 F59 -22.1(9)
F51 P5 F56 F59 -107.8(9)
F52 P5 F56 F59 73.2(9)
F54 P5 F56 F59 156.5(10)
F58 P5 F56 F59 -16.0(13)
F57 P5 F56 F59 179.3(10)
F55 P5 F56 F510 -24.7(208)
F59 P5 F56 F510 -161.7(13)
F510 P5 F56 F510 0.000(2)
F53 P5 F56 F510 176.2(9)
F51 P5 F56 F510 90.5(8)
F52 P5 F56 F510 -88.6(8)
F54 P5 F56 F510 -5.2(9)
F58 P5 F56 F510 -177.7(10)
F57 P5 F56 F510 17.6(12)
F58 F55 F57 F54 -61.7(32)
P5 F55 F57 F54 -28.2(11)
F58 F55 F57 P5 -33.5(26)
P5 F55 F57 P5 0.000(2)
F510 F54 F57 F55 55.0(22)
P5 F54 F57 F55 28.4(11)
F510 F54 F57 P5 26.6(15)
P5 F54 F57 P5 0.000(2)
F55 P5 F57 F55 0.000(3)
F59 P5 F57 F55 -4.3(95)
F510 P5 F57 F55 -164.9(10)
F53 P5 F57 F55 31.5(13)
F51 P5 F57 F55 107.8(9)
F52 P5 F57 F55 -74.0(9)
F54 P5 F57 F55 -151.0(11)
F58 P5 F57 F55 12.3(10)
F56 P5 F57 F55 -178.1(9)
F55 P5 F57 F54 151.0(11)
F59 P5 F57 F54 146.7(90)
F510 P5 F57 F54 -13.9(8)
F53 P5 F57 F54 -177.5(7)
F51 P5 F57 F54 -101.2(6)
F52 P5 F57 F54 77.0(6)
F54 P5 F57 F54 0.000(2)
F58 P5 F57 F54 163.3(7)
F56 P5 F57 F54 -27.1(10)
F57 F55 F58 F53 27.2(36)
P5 F55 F58 F53 -6.7(12)
F57 F55 F58 P5 34.0(27)
P5 F55 F58 P5 0.000(2)
F59 F53 F58 F55 37.4(22)
P5 F53 F58 F55 6.7(12)
F59 F53 F58 P5 30.8(14)
P5 F53 F58 P5 0.000(2)
F55 P5 F58 F55 0.000(3)
F59 P5 F58 F55 167.4(9)
F510 P5 F58 F55 13.5(62)
F53 P5 F58 F55 -173.4(12)
F51 P5 F58 F55 -92.9(8)
F52 P5 F58 F55 87.6(8)
F54 P5 F58 F55 10.0(13)
F57 P5 F58 F55 -11.3(9)
F56 P5 F58 F55 178.8(9)
F55 P5 F58 F53 173.4(12)
F59 P5 F58 F53 -19.1(8)
F510 P5 F58 F53 -173.1(57)
F53 P5 F58 F53 0.000(2)
F51 P5 F58 F53 80.5(7)
F52 P5 F58 F53 -99.0(7)
F54 P5 F58 F53 -176.5(8)
F57 P5 F58 F53 162.2(8)
F56 P5 F58 F53 -7.7(11)
F58 F53 F59 F56 -79.1(25)
P5 F53 F59 F56 -47.8(19)
F58 F53 F59 P5 -31.3(13)
P5 F53 F59 P5 0.000(2)
F510 F56 F59 F53 63.2(25)
P5 F56 F59 F53 46.4(19)
F510 F56 F59 P5 16.8(12)
P5 F56 F59 P5 0.000(2)
F55 P5 F59 F53 34.5(14)
F510 P5 F59 F53 -161.0(10)
F53 P5 F59 F53 0.000(2)
F51 P5 F59 F53 -73.1(9)
F52 P5 F59 F53 108.9(9)
F54 P5 F59 F53 -176.5(8)
F58 P5 F59 F53 22.0(10)
F57 P5 F59 F53 38.5(95)
F56 P5 F59 F53 -147.2(14)
F55 P5 F59 F56 -178.3(8)
F510 P5 F59 F56 -13.8(10)
F53 P5 F59 F56 147.2(14)
F51 P5 F59 F56 74.2(8)
F52 P5 F59 F56 -103.9(8)
F54 P5 F59 F56 -29.3(11)
F58 P5 F59 F56 169.2(9)
F57 P5 F59 F56 -174.3(87)
F56 P5 F59 F56 0.000(2)
F57 F54 F510 F56 -43.0(42)
P5 F54 F510 F56 -17.6(31)
F57 F54 F510 P5 -25.5(14)
P5 F54 F510 P5 0.000(2)
F59 F56 F510 F54 1.3(41)
P5 F56 F510 F54 18.1(32)
F59 F56 F510 P5 -16.8(12)
P5 F56 F510 P5 0.000(2)
F55 P5 F510 F54 8.1(16)
F59 P5 F510 F54 -157.9(12)
F53 P5 F510 F54 -176.3(9)
F51 P5 F510 F54 102.8(12)
F52 P5 F510 F54 -77.9(12)
F54 P5 F510 F54 0.000(3)
F58 P5 F510 F54 -4.0(67)
F57 P5 F510 F54 20.6(12)
F56 P5 F510 F54 -170.9(16)
F55 P5 F510 F56 179.0(8)
F59 P5 F510 F56 13.0(9)
F53 P5 F510 F56 -5.4(13)
F51 P5 F510 F56 -86.2(7)
F52 P5 F510 F56 93.1(7)
F54 P5 F510 F56 170.9(16)
F58 P5 F510 F56 166.9(56)
F57 P5 F510 F56 -168.5(8)
F56 P5 F510 F56 0.000(2)
F78 P7 F73 F78 0.000(3)
F75 P7 F73 F78 0.9(18)
F74 P7 F73 F78 -174.3(14)
F72 P7 F73 F78 -83.5(13)
F79 P7 F73 F78 -174.7(17)
F77 P7 F73 F78 37.9(59)
F71 P7 F73 F78 94.8(13)
F710 P7 F73 F78 -174.6(14)
F76 P7 F73 F78 10.6(14)
F78 P7 F73 F79 174.7(17)
F75 P7 F73 F79 175.6(11)
F74 P7 F73 F79 0.5(10)
F72 P7 F73 F79 91.2(8)
F79 P7 F73 F79 0.000(2)
F77 P7 F73 F79 -147.4(53)
F71 P7 F73 F79 -90.5(8)
F710 P7 F73 F79 0.1(15)
F76 P7 F73 F79 -174.7(9)
F78 P7 F74 F79 -5.1(16)
F75 P7 F74 F79 -175.3(13)
F72 P7 F74 F79 -91.8(11)
F79 P7 F74 F79 0.000(2)
F77 P7 F74 F79 175.0(12)
F71 P7 F74 F79 88.9(11)
F73 P7 F74 F79 -0.6(12)
F710 P7 F74 F79 179.1(17)
F76 P7 F74 F79 33.0(53)
F78 P7 F74 F710 175.8(12)
F75 P7 F74 F710 5.6(16)
F72 P7 F74 F710 89.1(10)
F79 P7 F74 F710 -179.1(17)
F77 P7 F74 F710 -4.1(12)
F71 P7 F74 F710 -90.2(10)
F73 P7 F74 F710 -179.7(11)
F710 P7 F74 F710 0.000(2)
F76 P7 F74 F710 -146.1(47)
F78 P7 F75 F77 172.8(13)
F74 P7 F75 F77 -14.9(19)
F72 P7 F75 F77 -100.7(12)
F79 P7 F75 F77 -51.1(104)
F77 P7 F75 F77 0.000(3)
F71 P7 F75 F77 79.9(12)
F73 P7 F75 F77 172.2(11)
F710 P7 F75 F77 -10.7(14)
F76 P7 F75 F77 159.7(17)
F78 P7 F75 F76 13.2(11)
F74 P7 F75 F76 -174.6(10)
F72 P7 F75 F76 99.7(9)
F79 P7 F75 F76 149.2(97)
F77 P7 F75 F76 -159.7(17)
F71 P7 F75 F76 -79.7(9)
F73 P7 F75 F76 12.6(14)
F710 P7 F75 F76 -170.4(10)
F76 P7 F75 F76 0.000(2)
F77 F75 F76 F78 -49.0(35)
P7 F75 F76 F78 -16.9(14)
F77 F75 F76 P7 -32.1(26)
P7 F75 F76 P7 0.000(2)
F78 P7 F76 F78 0.0
F75 P7 F76 F78 161.6(15)
F74 P7 F76 F78 -43.0(52)
F72 P7 F76 F78 81.6(11)
F79 P7 F76 F78 -14.9(15)
F77 P7 F76 F78 174.6(12)
F71 P7 F76 F78 -99.3(11)
F73 P7 F76 F78 -9.2(12)
F710 P7 F76 F78 175.9(13)
F78 P7 F76 F75 -161.6(15)
F75 P7 F76 F75 0.000(2)
F74 P7 F76 F75 155.4(47)
F72 P7 F76 F75 -80.0(9)
F79 P7 F76 F75 -176.5(11)
F77 P7 F76 F75 13.0(11)
F71 P7 F76 F75 99.1(9)
F73 P7 F76 F75 -170.8(11)
F710 P7 F76 F75 14.3(15)
F76 F75 F77 F710 49.9(42)
P7 F75 F77 F710 18.0(22)
F76 F75 F77 P7 31.8(26)
P7 F75 F77 P7 0.000(2)
F78 P7 F77 F75 -10.0(19)
F75 P7 F77 F75 0.000(4)
F74 P7 F77 F75 169.9(13)
F72 P7 F77 F75 78.7(12)
F79 P7 F77 F75 174.5(13)
F71 P7 F77 F75 -99.8(13)
F73 P7 F77 F75 -42.6(59)
F710 P7 F77 F75 165.7(18)
F76 P7 F77 F75 -15.5(13)
F78 P7 F77 F710 -175.8(13)
F75 P7 F77 F710 -165.7(18)
F74 P7 F77 F710 4.2(12)
F72 P7 F77 F710 -87.1(10)
F79 P7 F77 F710 8.7(16)
F71 P7 F77 F710 94.5(10)
F73 P7 F77 F710 151.6(52)
F710 P7 F77 F710 0.000(2)
F76 P7 F77 F710 178.8(11)
F79 F73 F78 F76 -35.8(52)
P7 F73 F78 F76 -30.1(37)
F79 F73 F78 P7 -5.7(18)
P7 F73 F78 P7 0.000(2)
F75 F76 F78 F73 47.2(46)
P7 F76 F78 F73 30.4(38)
F75 F76 F78 P7 16.8(13)
P7 F76 F78 P7 0.0
F75 P7 F78 F73 -179.3(13)
F74 P7 F78 F73 7.2(17)
F72 P7 F78 F73 95.9(12)
F79 P7 F78 F73 4.1(13)
F77 P7 F78 F73 -172.8(12)
F71 P7 F78 F73 -85.9(12)
F73 P7 F78 F73 0.000(3)
F710 P7 F78 F73 53.4(128)
F76 P7 F78 F73 -165.3(19)
F75 P7 F78 F76 -14.1(12)
F74 P7 F78 F76 172.5(9)
F72 P7 F78 F76 -98.9(9)
F79 P7 F78 F76 169.3(11)
F77 P7 F78 F76 -7.6(17)
F71 P7 F78 F76 79.3(10)
F73 P7 F78 F76 165.3(19)
F710 P7 F78 F76 -141.3(121)
F76 P7 F78 F76 0.0
F710 F74 F79 F73 2.4(46)
P7 F74 F79 F73 0.9(20)
F710 F74 F79 P7 1.5(28)
P7 F74 F79 P7 0.000(1)
F78 F73 F79 F74 4.8(35)
P7 F73 F79 F74 -0.9(20)
F78 F73 F79 P7 5.7(18)
P7 F73 F79 P7 0.000(2)
F78 P7 F79 F74 176.0(13)
F75 P7 F79 F74 39.7(104)
F74 P7 F79 F74 0.000(2)
F72 P7 F79 F74 89.1(11)
F77 P7 F79 F74 -7.3(17)
F71 P7 F79 F74 -91.4(11)
F73 P7 F79 F74 179.3(16)
F710 P7 F79 F74 -0.7(13)
F76 P7 F79 F74 -173.4(11)
F78 P7 F79 F73 -3.3(11)
F75 P7 F79 F73 -139.5(99)
F74 P7 F79 F73 -179.3(16)
F72 P7 F79 F73 -90.2(8)
F77 P7 F79 F73 173.5(11)
F71 P7 F79 F73 89.3(8)
F73 P7 F79 F73 0.000(2)
F710 P7 F79 F73 -179.9(10)
F76 P7 F79 F73 7.4(13)
F79 F74 F710 F77 4.2(42)
P7 F74 F710 F77 5.7(16)
F79 F74 F710 P7 -1.5(29)
P7 F74 F710 P7 0.000(2)
F75 F77 F710 F74 -23.2(34)
P7 F77 F710 F74 -5.6(16)
F75 F77 F710 P7 -17.7(22)
P7 F77 F710 P7 0.000(1)
F78 P7 F710 F74 -48.8(127)
F75 P7 F710 F74 -176.3(11)
F74 P7 F710 F74 0.000(2)
F72 P7 F710 F74 -91.2(9)
F79 P7 F710 F74 0.6(11)
F77 P7 F710 F74 174.5(15)
F71 P7 F710 F74 90.6(9)
F73 P7 F710 F74 0.5(16)
F76 P7 F710 F74 172.8(10)
F78 P7 F710 F77 136.6(123)
F75 P7 F710 F77 9.2(12)
F74 P7 F710 F77 -174.5(15)
F72 P7 F710 F77 94.3(10)
F79 P7 F710 F77 -174.0(11)
F77 P7 F710 F77 0.000(2)
F71 P7 F710 F77 -84.0(10)
F73 P7 F710 F77 -174.0(11)
F76 P7 F710 F77 -1.8(16)
F85 P8 F81 F81A 96.8(34)
F84 P8 F81 F81A -127.2(16)
F86A P8 F81 F81A -171.4(20)
F81A P8 F81 F81A 0.000(4)
F85A P8 F81 F81A 91.2(21)
F82 P8 F81 F81A -25.7(16)
F83 P8 F81 F81A 58.1(15)
F86 P8 F81 F81A 145.1(16)
F84A P8 F81 F81A -88.8(19)
F82A P8 F81 F81A -27.3(21)
F83A P8 F81 F81A -127.4(24)
F85 P8 F82 F82A 13.4(22)
F84 P8 F82 F82A -87.9(22)
F86A P8 F82 F82A -99.4(29)
F81A P8 F82 F82A 158.2(28)
F85A P8 F82 F82A 50.2(24)
F83 P8 F82 F82A 98.1(21)
F81 P8 F82 F82A -177.7(22)
F86 P8 F82 F82A 131.6(35)
F84A P8 F82 F82A -93.4(24)
F82A P8 F82 F82A 0.000(2)
F83A P8 F82 F82A -32.0(24)
F85 P8 F82 F81A -144.8(15)
F84 P8 F82 F81A 113.9(15)
F86A P8 F82 F81A 102.4(25)
F81A P8 F82 F81A 0.000(1)
F85A P8 F82 F81A -108.0(19)
F83 P8 F82 F81A -60.2(15)
F81 P8 F82 F81A 24.1(15)
F86 P8 F82 F81A -26.6(40)
F84A P8 F82 F81A 108.4(19)
F82A P8 F82 F81A -158.2(28)
F83A P8 F82 F81A 169.8(18)
F85 P8 F82 F84A 106.8(13)
F84 P8 F82 F84A 5.5(13)
F86A P8 F82 F84A -6.0(24)
F81A P8 F82 F84A -108.4(19)
F85A P8 F82 F84A 143.6(17)
F83 P8 F82 F84A -168.6(12)
F81 P8 F82 F84A -84.3(12)
F86 P8 F82 F84A -135.0(35)
F84A P8 F82 F84A 0.000(4)
F82A P8 F82 F84A 93.4(24)
F83A P8 F82 F84A 61.4(16)
F85 P8 F83 F85A -23.8(15)
F84 P8 F83 F85A 106.9(54)
F86A P8 F83 F85A 72.7(20)
F81A P8 F83 F85A -168.5(20)
F85A P8 F83 F85A 0.000(2)
F82 P8 F83 F85A -120.0(15)
F81 P8 F83 F85A 148.0(15)
F86 P8 F83 F85A 66.5(14)
F84A P8 F83 F85A -138.3(23)
F82A P8 F83 F85A -85.7(18)
F83A P8 F83 F85A -27.9(20)
F85 P8 F83 F81A 144.7(14)
F84 P8 F83 F81A -84.6(54)
F86A P8 F83 F81A -118.8(19)
F81A P8 F83 F81A 0.000(3)
F85A P8 F83 F81A 168.5(20)
F82 P8 F83 F81A 48.5(13)
F81 P8 F83 F81A -43.5(12)
F86 P8 F83 F81A -125.0(14)
F84A P8 F83 F81A 30.3(24)
F82A P8 F83 F81A 82.9(16)
F83A P8 F83 F81A 140.6(19)
F85 P8 F84 F84A -105.8(18)
F86A P8 F84 F84A 162.8(26)
F81A P8 F84 F84A 43.6(23)
F85A P8 F84 F84A -134.7(22)
F82 P8 F84 F84A -7.9(19)
F83 P8 F84 F84A 124.3(52)
F81 P8 F84 F84A 83.5(18)
F86 P8 F84 F84A 164.6(18)
F84A P8 F84 F84A 0.000(5)
F82A P8 F84 F84A -43.0(21)
F83A P8 F84 F84A -96.7(21)
F85 P8 F84 F86A 91.4(17)
F86A P8 F84 F86A 0.000(4)
F81A P8 F84 F86A -119.2(20)
F85A P8 F84 F86A 62.5(22)
F82 P8 F84 F86A -170.7(17)
F83 P8 F84 F86A -38.5(58)
F81 P8 F84 F86A -79.3(17)
F86 P8 F84 F86A 1.8(17)
F84A P8 F84 F86A -162.8(26)
F82A P8 F84 F86A 154.2(20)
F83A P8 F84 F86A 100.5(21)
F85 P8 F84 F83A -9.0(14)
F86A P8 F84 F83A -100.5(21)
F81A P8 F84 F83A 140.3(18)
F85A P8 F84 F83A -38.0(19)
F82 P8 F84 F83A 88.9(14)
F83 P8 F84 F83A -139.0(52)
F81 P8 F84 F83A -179.8(14)
F86 P8 F84 F83A -98.6(13)
F84A P8 F84 F83A 96.7(21)
F82A P8 F84 F83A 53.7(17)
F83A P8 F84 F83A 0.000(2)
F84 P8 F85 F85A -142.3(20)
F86A P8 F85 F85A -97.1(23)
F81A P8 F85 F85A 77.1(25)
F85A P8 F85 F85A 0.0
F82 P8 F85 F85A 115.0(20)
F83 P8 F85 F85A 31.5(20)
F81 P8 F85 F85A -7.1(41)
F86 P8 F85 F85A -54.6(20)
F84A P8 F85 F85A 178.8(22)
F82A P8 F85 F85A 123.6(24)
F83A P8 F85 F85A -152.8(27)
F84 P8 F85 F83A 10.5(17)
F86A P8 F85 F83A 55.7(20)
F81A P8 F85 F83A -130.1(21)
F85A P8 F85 F83A 152.8(27)
F82 P8 F85 F83A -92.2(16)
F83 P8 F85 F83A -175.7(16)
F81 P8 F85 F83A 145.7(31)
F86 P8 F85 F83A 98.2(16)
F84A P8 F85 F83A -28.4(20)
F82A P8 F85 F83A -83.6(19)
F83A P8 F85 F83A 0.000(2)
F84 P8 F85 F82A 94.1(14)
F86A P8 F85 F82A 139.3(17)
F81A P8 F85 F82A -46.5(20)
F85A P8 F85 F82A -123.6(24)
F82 P8 F85 F82A -8.6(14)
F83 P8 F85 F82A -92.1(13)
F81 P8 F85 F82A -130.7(32)
F86 P8 F85 F82A -178.2(13)
F84A P8 F85 F82A 55.2(18)
F82A P8 F85 F82A 0.000(1)
F83A P8 F85 F82A 83.6(19)
F85 P8 F86 F86A -101.7(17)
F84 P8 F86 F86A -1.9(18)
F86A P8 F86 F86A 0.000(4)
F81A P8 F86 F86A 116.3(21)
F85A P8 F86 F86A -134.7(21)
F82 P8 F86 F86A 139.5(36)
F83 P8 F86 F86A 172.9(17)
F81 P8 F86 F86A 88.0(17)
F84A P8 F86 F86A 9.7(21)
F82A P8 F86 F86A -105.1(29)
F83A P8 F86 F86A -56.9(20)
P8 F81 F81A F82 37.5(17)
P8 F81 F81A P8 0.000(3)
P8 F81 F81A F83 -54.6(6)
F82A F82 F81A F81 -69.2(45)
P8 F82 F81A F81 -38.7(18)
F84A F82 F81A F81 16.5(25)
F82A F82 F81A P8 -30.5(34)
P8 F82 F81A P8 0.0
F84A F82 F81A P8 55.2(10)
F82A F82 F81A F83 25.6(37)
P8 F82 F81A F83 56.1(6)
F84A F82 F81A F83 111.3(12)
F85 P8 F81A F81 -161.8(11)
F84 P8 F81A F81 62.1(16)
F86A P8 F81A F81 10.9(25)
F85A P8 F81A F81 -119.3(17)
F82 P8 F81A F81 145.8(20)
F83 P8 F81A F81 -109.0(15)
F81 P8 F81A F81 0.000(4)
F86 P8 F81A F81 -40.2(17)
F84A P8 F81A F81 87.6(16)
F82A P8 F81A F81 158.1(17)
F83A P8 F81A F81 128.0(24)
F85 P8 F81A F82 52.4(19)
F84 P8 F81A F82 -83.7(14)
F86A P8 F81A F82 -134.9(18)
F85A P8 F81A F82 94.9(17)
F82 P8 F81A F82 0.000(1)
F83 P8 F81A F82 105.2(15)
F81 P8 F81A F82 -145.8(20)
F86 P8 F81A F82 174.0(9)
F84A P8 F81A F82 -58.2(14)
F82A P8 F81A F82 12.3(16)
F83A P8 F81A F82 -17.8(32)
F85 P8 F81A F83 -52.8(17)
F84 P8 F81A F83 171.2(8)
F86A P8 F81A F83 119.9(18)
F85A P8 F81A F83 -10.3(18)
F82 P8 F81A F83 -105.2(15)
F83 P8 F81A F83 0.000(3)
F81 P8 F81A F83 109.0(15)
F86 P8 F81A F83 68.8(12)
F84A P8 F81A F83 -163.4(14)
F82A P8 F81A F83 -92.9(13)
F83A P8 F81A F83 -123.0(24)
F85A F83 F81A F81 73.6(23)
P8 F83 F81A F81 62.0(9)
F85A F83 F81A F82 -49.6(23)
P8 F83 F81A F82 -61.2(8)
F85A F83 F81A P8 11.6(20)
P8 F83 F81A P8 0.000(4)
F81A F82 F82A P8 28.1(31)
P8 F82 F82A P8 0.000(1)
F84A F82 F82A P8 -60.0(8)
F81A F82 F82A F85 12.8(53)
P8 F82 F82A F85 -15.3(24)
F84A F82 F82A F85 -75.3(28)
F85 P8 F82A F82 -164.9(25)
F84 P8 F82A F82 98.3(19)
F86A P8 F82A F82 124.8(23)
F81A P8 F82A F82 -16.7(21)
F85A P8 F82A F82 -133.6(22)
F82 P8 F82A F82 0.000(2)
F83 P8 F82A F82 -79.9(19)
F81 P8 F82A F82 2.8(27)
F86 P8 F82A F82 -161.1(16)
F84A P8 F82A F82 71.5(21)
F83A P8 F82A F82 144.8(26)
F85 P8 F82A F85 0.000(1)
F84 P8 F82A F85 -96.8(9)
F86A P8 F82A F85 -70.3(23)
F81A P8 F82A F85 148.1(14)
F85A P8 F82A F85 31.3(12)
F82 P8 F82A F85 164.9(25)
F83 P8 F82A F85 84.9(9)
F81 P8 F82A F85 167.7(9)
F86 P8 F82A F85 3.8(28)
F84A P8 F82A F85 -123.7(16)
F83A P8 F82A F85 -50.3(12)
F85A F85 F82A F82 -38.9(38)
F83A F85 F82A F82 92.9(33)
P8 F85 F82A F82 17.2(27)
F85A F85 F82A P8 -56.1(16)
F83A F85 F82A P8 75.7(11)
P8 F85 F82A P8 0.000(2)
F85A F85 F83A F84 24.0(45)
P8 F85 F83A F84 -12.9(20)
F82A F85 F83A F84 -77.2(23)
F85A F85 F83A P8 36.9(30)
P8 F85 F83A P8 0.000(2)
F82A F85 F83A P8 -64.3(8)
F84A F84 F83A F85 86.5(28)
F86A F84 F83A F85 -52.1(27)
P8 F84 F83A F85 13.4(21)
F84A F84 F83A P8 73.0(12)
F86A F84 F83A P8 -65.5(11)
P8 F84 F83A P8 0.000(2)
F85 P8 F83A F85 0.000(2)
F84 P8 F83A F85 -167.4(20)
F86A P8 F83A F85 -121.0(19)
F81A P8 F83A F85 106.2(26)
F85A P8 F83A F85 -16.8(16)
F82 P8 F83A F85 92.5(13)
F83 P8 F83A F85 5.7(21)
F81 P8 F83A F85 -167.1(13)
F86 P8 F83A F85 -84.2(14)
F84A P8 F83A F85 150.6(20)
F82A P8 F83A F85 73.2(16)
F85 P8 F83A F84 167.4(20)
F84 P8 F83A F84 0.000(2)
F86A P8 F83A F84 46.4(13)
F81A P8 F83A F84 -86.4(27)
F85A P8 F83A F84 150.7(15)
F82 P8 F83A F84 -100.1(10)
F83 P8 F83A F84 173.1(10)
F81 P8 F83A F84 0.3(24)
F86 P8 F83A F84 83.2(10)
F84A P8 F83A F84 -42.0(12)
F82A P8 F83A F84 -119.4(17)
F86A F84 F84A P8 24.4(34)
F83A F84 F84A P8 -63.9(9)
P8 F84 F84A P8 0.000(3)
F86A F84 F84A F82 33.1(51)
F83A F84 F84A F82 -55.2(26)
P8 F84 F84A F82 8.7(21)
F85 P8 F84A F84 83.8(17)
F84 P8 F84A F84 0.000(6)
F86A P8 F84A F84 -12.1(18)
F81A P8 F84A F84 -141.5(20)
F85A P8 F84A F84 85.2(31)
F82 P8 F84A F84 171.3(21)
F83 P8 F84A F84 -168.3(12)
F81 P8 F84A F84 -94.9(16)
F86 P8 F84A F84 -18.8(22)
F82A P8 F84A F84 134.1(22)
F83A P8 F84A F84 62.4(17)
F85 P8 F84A F82 -87.5(10)
F84 P8 F84A F82 -171.3(21)
F86A P8 F84A F82 176.5(14)
F81A P8 F84A F82 47.2(12)
F85A P8 F84A F82 -86.2(28)
F82 P8 F84A F82 0.000(3)
F83 P8 F84A F82 20.4(21)
F81 P8 F84A F82 93.8(9)
F86 P8 F84A F82 169.9(9)
F82A P8 F84A F82 -37.2(11)
F83A P8 F84A F82 -109.0(15)
F82A F82 F84A F84 66.5(31)
F81A F82 F84A F84 -68.3(30)
P8 F82 F84A F84 -9.6(23)
F82A F82 F84A P8 76.1(14)
F81A F82 F84A P8 -58.8(11)
P8 F82 F84A P8 0.000(3)
F83A F85 F85A F83 -78.8(42)
P8 F85 F85A F83 -42.1(17)
F82A F85 F85A F83 8.1(28)
F83A F85 F85A P8 -36.7(29)
P8 F85 F85A P8 0.0
F82A F85 F85A P8 50.2(14)
P8 F83 F85A F85 44.5(19)
F81A F83 F85A F85 33.5(34)
P8 F83 F85A P8 0.000(3)
F81A F83 F85A P8 -11.0(19)
F85 P8 F85A F85 0.0
F84 P8 F85A F85 50.1(24)
F86A P8 F85A F85 89.5(20)
F81A P8 F85A F85 -128.2(19)
F82 P8 F85A F85 -73.4(19)
F83 P8 F85A F85 -139.7(24)
F81 P8 F85A F85 178.0(12)
F86 P8 F85A F85 119.1(20)
F84A P8 F85A F85 -2.1(38)
F82A P8 F85A F85 -47.4(19)
F83A P8 F85A F85 19.2(19)
F85 P8 F85A F83 139.7(24)
F84 P8 F85A F83 -170.2(9)
F86A P8 F85A F83 -130.9(15)
F81A P8 F85A F83 11.4(20)
F82 P8 F85A F83 66.2(13)
F83 P8 F85A F83 0.000(3)
F81 P8 F85A F83 -42.4(18)
F86 P8 F85A F83 -101.2(13)
F84A P8 F85A F83 137.6(25)
F82A P8 F85A F83 92.3(14)
F83A P8 F85A F83 158.8(16)
P8 F86 F86A F84 3.7(34)
P8 F86 F86A P8 0.000(2)
F84A F84 F86A F86 -29.2(66)
F83A F84 F86A F86 59.0(41)
P8 F84 F86A F86 -3.8(35)
F84A F84 F86A P8 -25.5(36)
F83A F84 F86A P8 62.8(10)
P8 F84 F86A P8 0.000(2)
F85 P8 F86A F86 81.4(15)
F84 P8 F86A F86 177.3(25)
F81A P8 F86A F86 -93.3(22)
F85A P8 F86A F86 42.4(18)
F82 P8 F86A F86 -166.5(13)
F83 P8 F86A F86 -9.1(22)
F81 P8 F86A F86 -85.3(14)
F86 P8 F86A F86 0.000(3)
F84A P8 F86A F86 -171.9(17)
F82A P8 F86A F86 138.4(20)
F83A P8 F86A F86 119.2(19)
F85 P8 F86A F84 -96.0(14)
F84 P8 F86A F84 0.000(4)
F81A P8 F86A F84 89.4(21)
F85A P8 F86A F84 -134.9(17)
F82 P8 F86A F84 16.1(29)
F83 P8 F86A F84 173.6(10)
F81 P8 F86A F84 97.3(14)
F86 P8 F86A F84 -177.3(25)
F84A P8 F86A F84 10.7(16)
F82A P8 F86A F84 -39.0(28)
F83A P8 F86A F84 -58.1(16)
